data_1551964
loop_
_publ_author_name
'Benedict M. Gardner'
'Gabor Balazs'
'Manfred Scheer'
'Floriana Tuna'
'Eric J. L. McInnes'
'Jonathan McMaster'
'William Lewis'
'Alexander J. Blake'
'Stephen T. Liddle'

_publ_section_title
;
 Triamidoamine uranium(IV)-arsenic complexes containing one-, two- and
 threefold U-As bonding interactions
;
_journal_name_full 'Nature Chemistry'
_journal_page_first 582
_journal_page_last 590
_journal_paper_doi 10.1038/nchem.2279
_journal_volume 7
_journal_year 2015
_chemical_formula_moiety 'C33 H76 As N4 Si3 U, C28 H40 K O10'
_chemical_formula_sum 'C61 H116 As K N4 O10 Si3 U'
_chemical_formula_weight 1501.89
_space_group_crystal_system monoclinic
_space_group_IT_number 14
_space_group_name_Hall '-P 2ybc'
_space_group_name_H-M_alt 'P 1 21/c 1'
_atom_sites_solution_hydrogens mixed
_atom_sites_solution_primary direct
_atom_sites_solution_secondary difmap
_cell_angle_alpha 90
_cell_angle_beta 104.2109(18)
_cell_angle_gamma 90
_cell_formula_units_Z 4
_cell_length_a 16.2073(3)
_cell_length_b 19.3582(3)
_cell_length_c 24.0982(4)
_cell_measurement_reflns_used 21949
_cell_measurement_temperature 120(2)
_cell_measurement_theta_max 73.5070
_cell_measurement_theta_min 2.9470
_cell_volume 7329.3(2)
_computing_cell_refinement
;

CrysAlisPro, Agilent Technologies,

Version 1.171.37.33 (release 27-03-2014 CrysAlis171 .NET)

(compiled Mar 27 2014,17:12:48)

;
_computing_data_collection
;

CrysAlisPro, Agilent Technologies,

Version 1.171.37.33 (release 27-03-2014 CrysAlis171 .NET)

(compiled Mar 27 2014,17:12:48)

;
_computing_data_reduction
;

CrysAlisPro, Agilent Technologies,

Version 1.171.37.33 (release 27-03-2014 CrysAlis171 .NET)

(compiled Mar 27 2014,17:12:48)

;
_computing_molecular_graphics 'Olex2 (Dolomanov et al., 2009)'
_computing_publication_material 'Olex2 (Dolomanov et al., 2009)'
_computing_structure_refinement 'ShelXL (Sheldrick, 2008)'
_computing_structure_solution 'ShelXS (Sheldrick, 2008)'
_diffrn_ambient_environment N~2~
_diffrn_ambient_temperature 120(2)
_diffrn_detector 'CCD area detector'
_diffrn_detector_area_resol_mean 10.6296
_diffrn_detector_type 'Agilent Diffraction Atlas detector'
_diffrn_measured_fraction_theta_full 1.000
_diffrn_measured_fraction_theta_max 0.978
_diffrn_measurement_details
;

#__ type_ start__ end____ width___ exp.time_

  1 omega  -97.00  -64.00   1.0000   25.0000

omega____ theta____ kappa____ phi______ frames

    -      -38.5000 -153.0000    9.0000 33



#__ type_ start__ end____ width___ exp.time_

  2 omega   30.00  114.00   1.0000   25.0000

omega____ theta____ kappa____ phi______ frames

    -       42.2223   37.0000    0.0000 84



#__ type_ start__ end____ width___ exp.time_

  3 omega  -33.00   29.00   1.0000   25.0000

omega____ theta____ kappa____ phi______ frames

    -       42.2223  -19.0000    0.0000 62



#__ type_ start__ end____ width___ exp.time_

  4 omega    6.00   54.00   1.0000   25.0000

omega____ theta____ kappa____ phi______ frames

    -       42.2223  -37.0000 -150.0000 48



#__ type_ start__ end____ width___ exp.time_

  5 omega   34.00  130.00   1.0000  100.0000

omega____ theta____ kappa____ phi______ frames

    -      104.5000  -61.0000   60.0000 96



#__ type_ start__ end____ width___ exp.time_

  6 omega   41.00   96.00   1.0000  100.0000

omega____ theta____ kappa____ phi______ frames

    -      104.5000  -45.0000  -60.0000 55



#__ type_ start__ end____ width___ exp.time_

  7 omega   80.00  176.00   1.0000  100.0000

omega____ theta____ kappa____ phi______ frames

    -      104.5000   45.0000 -150.0000 96



#__ type_ start__ end____ width___ exp.time_

  8 omega  124.00  151.00   1.0000  100.0000

omega____ theta____ kappa____ phi______ frames

    -      104.5000  125.0000   60.0000 27



#__ type_ start__ end____ width___ exp.time_

  9 omega   74.00  176.00   1.0000  100.0000

omega____ theta____ kappa____ phi______ frames

    -      104.5000  125.0000   30.0000 102



#__ type_ start__ end____ width___ exp.time_

 10 omega   52.00   79.00   1.0000  100.0000

omega____ theta____ kappa____ phi______ frames

    -      104.5000  -45.0000  -90.0000 27



#__ type_ start__ end____ width___ exp.time_

 11 omega   91.00  118.00   1.0000  100.0000

omega____ theta____ kappa____ phi______ frames

    -      104.5000  125.0000   60.0000 27



#__ type_ start__ end____ width___ exp.time_

 12 omega   34.00   91.00   1.0000  100.0000

omega____ theta____ kappa____ phi______ frames

    -      104.5000  -30.0000 -120.0000 57



#__ type_ start__ end____ width___ exp.time_

 13 omega   16.00  112.00   1.0000   25.0000

omega____ theta____ kappa____ phi______ frames

    -       42.2223   57.0000  150.0000 96



#__ type_ start__ end____ width___ exp.time_

 14 omega   11.00  116.00   1.0000   25.0000

omega____ theta____ kappa____ phi______ frames

    -       42.2223   77.0000 -120.0000 105



#__ type_ start__ end____ width___ exp.time_

 15 omega   11.00  116.00   1.0000   25.0000

omega____ theta____ kappa____ phi______ frames

    -       42.2223   77.0000   30.0000 105



#__ type_ start__ end____ width___ exp.time_

 16 omega   77.00  116.00   1.0000  100.0000

omega____ theta____ kappa____ phi______ frames

    -      104.5000   61.0000  -90.0000 39



#__ type_ start__ end____ width___ exp.time_

 17 omega   81.00  178.00   1.0000  100.0000

omega____ theta____ kappa____ phi______ frames

    -      104.5000   30.0000    0.0000 97

;
_diffrn_measurement_device 'k-geometry diffractometer'
_diffrn_measurement_device_type 'GV1000, Atlas'
_diffrn_measurement_method 'w scans'
_diffrn_orient_matrix_UB_11 -0.0666150000
_diffrn_orient_matrix_UB_12 -0.0147935000
_diffrn_orient_matrix_UB_13 -0.0563083000
_diffrn_orient_matrix_UB_21 0.0535919000
_diffrn_orient_matrix_UB_22 0.0410114000
_diffrn_orient_matrix_UB_23 -0.0333554000
_diffrn_orient_matrix_UB_31 0.0479833000
_diffrn_orient_matrix_UB_32 -0.0665875000
_diffrn_orient_matrix_UB_33 -0.0079808000
_diffrn_radiation_collimation 'focusing mirrors'
_diffrn_radiation_monochromator mirror
_diffrn_radiation_probe x-ray
_diffrn_radiation_type CuKa
_diffrn_radiation_wavelength 1.54184
_diffrn_reflns_av_R_equivalents 0.0655
_diffrn_reflns_av_unetI/netI 0.0462
_diffrn_reflns_Laue_measured_fraction_full 1.000
_diffrn_reflns_Laue_measured_fraction_max 0.978
_diffrn_reflns_limit_h_max 19
_diffrn_reflns_limit_h_min -19
_diffrn_reflns_limit_k_max 22
_diffrn_reflns_limit_k_min -23
_diffrn_reflns_limit_l_max 28
_diffrn_reflns_limit_l_min -29
_diffrn_reflns_number 50270
_diffrn_reflns_point_group_measured_fraction_full 1.000
_diffrn_reflns_point_group_measured_fraction_max 0.978
_diffrn_reflns_theta_full 67.684
_diffrn_reflns_theta_max 74.158
_diffrn_reflns_theta_min 2.813
_diffrn_source 'microfocus sealed tube'
_diffrn_source_target Cu
_diffrn_source_type 'Agilent Diffraction microfocus tube'
_exptl_absorpt_coefficient_mu 8.126
_exptl_absorpt_correction_T_max 0.732
_exptl_absorpt_correction_T_min 0.338
_exptl_absorpt_correction_type gaussian
_exptl_absorpt_process_details
;

CrysAlisPro, Agilent Technologies,

Version 1.171.37.33 (release 27-03-2014 CrysAlis171 .NET)

(compiled Mar 27 2014,17:12:48)

Numerical absorption correction based on gaussian integration over

a multifaceted crystal model

Empirical absorption correction using spherical harmonics,

 implemented in SCALE3 ABSPACK scaling algorithm.

;
_exptl_crystal_colour brown
_exptl_crystal_colour_primary brown
_exptl_crystal_density_diffrn 1.361
_exptl_crystal_description plate
_exptl_crystal_F_000 3104
_exptl_crystal_size_max 0.1811
_exptl_crystal_size_mid 0.1586
_exptl_crystal_size_min 0.0414
_refine_diff_density_max 3.573
_refine_diff_density_min -2.509
_refine_diff_density_rms 0.146
_refine_ls_extinction_coef .
_refine_ls_extinction_method none
_refine_ls_goodness_of_fit_ref 1.031
_refine_ls_hydrogen_treatment mixed
_refine_ls_matrix_type full
_refine_ls_number_parameters 1115
_refine_ls_number_reflns 14571
_refine_ls_number_restraints 2971
_refine_ls_restrained_S_all 0.961
_refine_ls_R_factor_all 0.0756
_refine_ls_R_factor_gt 0.0652
_refine_ls_shift/su_max 0.023
_refine_ls_shift/su_mean 0.001
_refine_ls_structure_factor_coef Fsqd
_refine_ls_weighting_details 'w=1/[s^2^(Fo^2^)+(0.1008P)^2^+36.1359P] where P=(Fo^2^+2Fc^2^)/3'
_refine_ls_weighting_scheme calc
_refine_ls_wR_factor_gt 0.1762
_refine_ls_wR_factor_ref 0.1859
_reflns_Friedel_coverage 0.000
_reflns_Friedel_fraction_full .
_reflns_Friedel_fraction_max .
_reflns_number_gt 12270
_reflns_number_total 14571
_reflns_threshold_expression 'I > 2s(I)'
_cod_data_source_file nchem.2279-s4.cif
_cod_data_source_block 3
_cod_database_code 1551964
_chemical_oxdiff_formula C61H116AsKN4O10Si3U
_chemical_oxdiff_usercomment 'UBMGOL #13871 for BMG/STL in fomblin oil on micromount'
_shelx_space_group_comment
;

The symmetry employed for this shelxl refinement is uniquely defined

by the following loop, which should always be used as a source of

symmetry information in preference to the above space-group names.

They are only intended as comments.

;
_reflns_odcompleteness_completeness 99.99
_reflns_odcompleteness_iscentric 1
_reflns_odcompleteness_theta 66.97
_olex2_refinement_description
;

1. Fixed Uiso

 At 1.2 times of:

  All C(H) groups, All C(H,H) groups

 At 1.5 times of:

  All C(H,H,H) groups, All As(H) groups

2. Restrained distances

 As1-H1

 1.58 with sigma of 0.02

 H32A-H26A

 -2.2 with sigma of 0.01

 H20D-H54A_$1

 -2.2 with sigma of 0.01

 H20E-H54A_$1

 -2.2 with sigma of 0.01

 C30-C29 sim C30A-C29A sim C31A-C29A sim C31-C29 sim C28A-C26A sim

C28-C26 sim C27A-C26A 

 C27-C26 sim C24A-C23A sim C24-C23 sim C25-C23 sim C25A-C23A

 with sigma of 0.02

 C47-C42 sim C47A-C42A

 with sigma of 0.02

 C47-C46 sim C47A-C46A sim C43-C42 sim C43A-C42A

 with sigma of 0.02

 C46-C45 sim C46A-C45A sim C44-C43 sim C44A-C43A

 with sigma of 0.02

 C45A-C44A sim C45-C44

 with sigma of 0.02

 O1-C47 sim O1A-C47A sim O5-C42 sim O5A-C42A

 with sigma of 0.02

 O1A-C34A sim O1-C34 sim O5-C41 sim O5A-C41A

 with sigma of 0.02

 C35-C34 sim C35A-C34A sim C41A-C40A sim C41-C40

 with sigma of 0.02

 O2A-C35A sim O2-C35 sim O4-C40 sim O4A-C40A

 with sigma of 0.02

 O2A-C36A sim O2-C36 sim O4-C39 sim O4A-C39A

 with sigma of 0.02

 C37-C36 sim C37A-C36A sim C39-C38 sim C39A-C38A

 with sigma of 0.02

 O3A-C37A sim O3-C37 sim O3A-C38A sim O3-C38

 with sigma of 0.02

 Si2A-N2 sim Si2-N2

 with sigma of 0.02

 Si2A-C12A sim Si2-C12 sim Si2-C15 sim Si2A-C15A sim Si2-C18

 with sigma of 0.02

 Si3-N3 sim Si3A-N3

 with sigma of 0.02

 Si3A-C29A sim Si3-C29 sim Si3A-C26A sim Si3-C26 sim Si3-C23 sim

Si3A-C23A

 with sigma of 0.02

 C14A-C12A sim C14-C12 sim C13-C12 sim C13A-C12A sim C17-C15 sim

C17A-C15A sim C16-C15 

 C16A-C15A sim C20-C18 sim C20A-C18A sim C19A-C18A sim C19-C18

 with sigma of 0.02

3. Uiso/Uaniso restraints and constraints

All non-hydrogen atoms have similar U: within 2A with sigma of 0.01 and sigma

for terminal atoms of 0.02

4. Rigid body (RIGU) restrains

 All non-hydrogen atoms

 with sigma for 1-2 distances of 0.004 and sigma for 1-3 distances of 0.004

5. Others

 Sof(Si2A)=Sof(C12A)=Sof(H12A)=Sof(C13A)=Sof(H13D)=Sof(H13E)=Sof(H13F)=

 Sof(C14A)=Sof(H14D)=Sof(H14E)=Sof(H14F)=Sof(C15A)=Sof(H15A)=Sof(C16A)=

 Sof(H16D)=Sof(H16E)=Sof(H16F)=Sof(C17A)=Sof(H17D)=Sof(H17E)=Sof(H17F)=

 Sof(C18A)=Sof(H18A)=Sof(C19A)=Sof(H19D)=Sof(H19E)=Sof(H19F)=Sof(C20A)=

 Sof(H20D)=Sof(H20E)=Sof(H20F)=1-FVAR(1)

 Sof(Si2)=Sof(C12)=Sof(H12)=Sof(C13)=Sof(H13A)=Sof(H13B)=Sof(H13C)=Sof(C14)=

 Sof(H14A)=Sof(H14B)=Sof(H14C)=Sof(C15)=Sof(H15)=Sof(C16)=Sof(H16A)=Sof(H16B)=

 Sof(H16C)=Sof(C17)=Sof(H17A)=Sof(H17B)=Sof(H17C)=Sof(C18)=Sof(H18)=Sof(C19)=

 Sof(H19A)=Sof(H19B)=Sof(H19C)=Sof(C20)=Sof(H20A)=Sof(H20B)=Sof(H20C)=FVAR(1)

 Sof(Si3A)=Sof(C23A)=Sof(H23A)=Sof(C24A)=Sof(H24D)=Sof(H24E)=Sof(H24F)=

 Sof(C25A)=Sof(H25D)=Sof(H25E)=Sof(H25F)=Sof(C26A)=Sof(H26A)=Sof(C27A)=

 Sof(H27D)=Sof(H27E)=Sof(H27F)=Sof(C28A)=Sof(H28D)=Sof(H28E)=Sof(H28F)=

 Sof(C29A)=Sof(H29A)=Sof(C30A)=Sof(H30D)=Sof(H30E)=Sof(H30F)=Sof(C31A)=

 Sof(H31D)=Sof(H31E)=Sof(H31F)=1-FVAR(2)

 Sof(Si3)=Sof(C23)=Sof(H23)=Sof(C24)=Sof(H24A)=Sof(H24B)=Sof(H24C)=Sof(C25)=

 Sof(H25A)=Sof(H25B)=Sof(H25C)=Sof(C26)=Sof(H26)=Sof(C27)=Sof(H27A)=Sof(H27B)=

 Sof(H27C)=Sof(C28)=Sof(H28A)=Sof(H28B)=Sof(H28C)=Sof(C29)=Sof(H29)=Sof(C30)=

 Sof(H30A)=Sof(H30B)=Sof(H30C)=Sof(C31)=Sof(H31A)=Sof(H31B)=Sof(H31C)=FVAR(2)

 Sof(O1A)=Sof(C34A)=Sof(H34C)=Sof(H34D)=Sof(C35A)=Sof(H35C)=Sof(H35D)=Sof(O2A)=

 Sof(C36A)=Sof(H36C)=Sof(H36D)=Sof(C37A)=Sof(H37C)=Sof(H37D)=Sof(O3A)=Sof(C38A)=

 Sof(H38C)=Sof(H38D)=Sof(C39A)=Sof(H39C)=Sof(H39D)=Sof(O4A)=Sof(C40A)=Sof(H40C)=

 Sof(H40D)=Sof(C41A)=Sof(H41C)=Sof(H41D)=Sof(O5A)=Sof(C42A)=Sof(C43A)=Sof(H43A)=

 Sof(C44A)=Sof(H44A)=Sof(C45A)=Sof(H45A)=Sof(C46A)=Sof(H46A)=Sof(C47A)=1-FVAR(3)

 Sof(O1)=Sof(C34)=Sof(H34A)=Sof(H34B)=Sof(C35)=Sof(H35A)=Sof(H35B)=Sof(O2)=

 Sof(C36)=Sof(H36A)=Sof(H36B)=Sof(C37)=Sof(H37A)=Sof(H37B)=Sof(O3)=Sof(C38)=

 Sof(H38A)=Sof(H38B)=Sof(C39)=Sof(H39A)=Sof(H39B)=Sof(O4)=Sof(C40)=Sof(H40A)=

 Sof(H40B)=Sof(C41)=Sof(H41A)=Sof(H41B)=Sof(O5)=Sof(C42)=Sof(C43)=Sof(H43)=

 Sof(C44)=Sof(H44)=Sof(C45)=Sof(H45)=Sof(C46)=Sof(H46)=Sof(C47)=FVAR(3)

6.a Ternary CH refined with riding coordinates:

 C1(H1A), C4(H4), C7(H7), C12(H12), C12A(H12A), C15(H15), C15A(H15A), C18(H18),

  C18A(H18A), C23(H23), C23A(H23A), C26(H26), C26A(H26A), C29(H29), C29A(H29A)

6.b Secondary CH2 refined with riding coordinates:

 C10(H10A,H10B), C11(H11A,H11B), C21(H21A,H21B), C22(H22A,H22B), C32(H32A,

 H32B), C33(H33A,H33B), C34(H34A,H34B), C34A(H34C,H34D), C35(H35A,H35B),

 C35A(H35C,H35D), C36(H36A,H36B), C36A(H36C,H36D), C37(H37A,H37B), C37A(H37C,

 H37D), C38(H38A,H38B), C38A(H38C,H38D), C39(H39A,H39B), C39A(H39C,H39D),

 C40(H40A,H40B), C40A(H40C,H40D), C41(H41A,H41B), C41A(H41C,H41D), C48(H48A,

 H48B), C49(H49A,H49B), C50(H50A,H50B), C51(H51A,H51B), C52(H52A,H52B),

 C53(H53A,H53B), C54(H54A,H54B), C55(H55A,H55B)

6.c Me refined with riding coordinates:

 C20(H20A,H20B,H20C), C20A(H20D,H20E,H20F)

6.d Aromatic/amide H refined with riding coordinates:

 C43(H43), C43A(H43A), C44(H44), C44A(H44A), C45(H45), C45A(H45A), C46(H46),

 C46A(H46A), C57(H57), C58(H58), C59(H59), C60(H60)

6.e Idealised Me refined as rotating group:

 C2(H2A,H2B,H2C), C3(H3A,H3B,H3C), C5(H5A,H5B,H5C), C6(H6A,H6B,H6C), C8(H8A,

 H8B,H8C), C9(H9A,H9B,H9C), C13(H13A,H13B,H13C), C13A(H13D,H13E,H13F), C14(H14A,

 H14B,H14C), C14A(H14D,H14E,H14F), C16(H16A,H16B,H16C), C16A(H16D,H16E,H16F),

 C17(H17A,H17B,H17C), C17A(H17D,H17E,H17F), C19(H19A,H19B,H19C), C19A(H19D,H19E,

 H19F), C24(H24A,H24B,H24C), C24A(H24D,H24E,H24F), C25(H25A,H25B,H25C),

 C25A(H25D,H25E,H25F), C27(H27A,H27B,H27C), C27A(H27D,H27E,H27F), C28(H28A,H28B,

 H28C), C28A(H28D,H28E,H28F), C30(H30A,H30B,H30C), C30A(H30D,H30E,H30F),

 C31(H31A,H31B,H31C), C31A(H31D,H31E,H31F)

;

loop_
_space_group_symop_operation_xyz
'x, y, z'
'-x, y+1/2, -z+1/2'
'-x, -y, -z'
'x, -y-1/2, z-1/2'

loop_
_atom_site_label
_atom_site_type_symbol
_atom_site_fract_x
_atom_site_fract_y
_atom_site_fract_z
_atom_site_U_iso_or_equiv
_atom_site_adp_type
_atom_site_occupancy
_atom_site_site_symmetry_order
_atom_site_calc_flag
_atom_site_refinement_flags_posn
_atom_site_refinement_flags_adp
_atom_site_refinement_flags_occupancy
_atom_site_disorder_assembly
_atom_site_disorder_group
U1 U 0.66560(2) 0.82817(2) 0.39903(2) 0.04389(11) Uani 1 1 d . . . . .
As1 As 0.77804(10) 0.72212(7) 0.42595(6) 0.0917(4) Uani 1 1 d D . . . .
H1 H 0.710(8) 0.672(6) 0.388(6) 0.137 Uiso 1 1 d DR . . . .
N1 N 0.5345(4) 0.7886(4) 0.3472(3) 0.0480(13) Uani 1 1 d . . . . .
Si1 Si 0.48082(16) 0.71115(13) 0.34329(9) 0.0543(5) Uani 1 1 d . . . . .
C1 C 0.4924(8) 0.6538(6) 0.2808(5) 0.076(2) Uani 1 1 d . . . . .
H1A H 0.4527 0.6139 0.2791 0.092 Uiso 1 1 calc R . . . .
C2 C 0.4640(9) 0.6925(7) 0.2233(4) 0.080(3) Uani 1 1 d . . . . .
H2A H 0.4036 0.7044 0.2163 0.120 Uiso 1 1 calc GR . . . .
H2B H 0.4729 0.6629 0.1922 0.120 Uiso 1 1 calc GR . . . .
H2C H 0.4976 0.7349 0.2247 0.120 Uiso 1 1 calc GR . . . .
C3 C 0.5794(10) 0.6245(7) 0.2892(5) 0.095(3) Uani 1 1 d . . . . .
H3A H 0.6194 0.6616 0.2865 0.142 Uiso 1 1 calc GR . . . .
H3B H 0.5795 0.5898 0.2597 0.142 Uiso 1 1 calc GR . . . .
H3C H 0.5966 0.6030 0.3271 0.142 Uiso 1 1 calc GR . . . .
C4 C 0.3628(7) 0.7249(7) 0.3314(5) 0.077(2) Uani 1 1 d . . . . .
H4 H 0.3466 0.7576 0.2984 0.092 Uiso 1 1 calc R . . . .
C5 C 0.3057(9) 0.6588(8) 0.3130(6) 0.100(4) Uani 1 1 d . . . . .
H5A H 0.3078 0.6451 0.2742 0.149 Uiso 1 1 calc GR . . . .
H5B H 0.2468 0.6692 0.3137 0.149 Uiso 1 1 calc GR . . . .
H5C H 0.3271 0.6209 0.3397 0.149 Uiso 1 1 calc GR . . . .
C6 C 0.3358(7) 0.7605(7) 0.3812(5) 0.085(3) Uani 1 1 d . . . . .
H6A H 0.3478 0.7300 0.4146 0.127 Uiso 1 1 calc GR . . . .
H6B H 0.2747 0.7707 0.3698 0.127 Uiso 1 1 calc GR . . . .
H6C H 0.3677 0.8037 0.3908 0.127 Uiso 1 1 calc GR . . . .
C7 C 0.5285(8) 0.6613(5) 0.4113(4) 0.070(2) Uani 1 1 d . . . . .
H7 H 0.5902 0.6553 0.4125 0.083 Uiso 1 1 calc R . . . .
C8 C 0.4921(11) 0.5874(7) 0.4128(6) 0.107(4) Uani 1 1 d . . . . .
H8A H 0.4301 0.5899 0.4071 0.160 Uiso 1 1 calc GR . . . .
H8B H 0.5173 0.5661 0.4500 0.160 Uiso 1 1 calc GR . . . .
H8C H 0.5057 0.5595 0.3823 0.160 Uiso 1 1 calc GR . . . .
C9 C 0.5256(9) 0.6976(7) 0.4660(5) 0.084(3) Uani 1 1 d . . . . .
H9A H 0.5548 0.7422 0.4679 0.126 Uiso 1 1 calc GR . . . .
H9B H 0.5539 0.6691 0.4987 0.126 Uiso 1 1 calc GR . . . .
H9C H 0.4662 0.7051 0.4670 0.126 Uiso 1 1 calc GR . . . .
C10 C 0.4921(6) 0.8437(5) 0.3073(3) 0.0533(17) Uani 1 1 d . . . . .
H10A H 0.4370 0.8262 0.2840 0.064 Uiso 1 1 calc R . . . .
H10B H 0.5282 0.8556 0.2809 0.064 Uiso 1 1 calc R . . . .
C11 C 0.4770(5) 0.9074(5) 0.3391(4) 0.0562(17) Uani 1 1 d . . . . .
H11A H 0.4467 0.9423 0.3115 0.067 Uiso 1 1 calc R . . . .
H11B H 0.4407 0.8956 0.3653 0.067 Uiso 1 1 calc R . . . .
N2 N 0.6509(4) 0.8814(4) 0.4818(3) 0.0578(15) Uani 1 1 d . . . . .
Si2 Si 0.7148(2) 0.8833(3) 0.55069(13) 0.0539(10) Uani 0.795(12) 1 d . . P A 1
Si2A Si 0.7318(11) 0.9099(12) 0.5444(7) 0.067(2) Uani 0.205(12) 1 d . . P A 2
C12 C 0.6896(7) 0.8143(8) 0.5985(5) 0.068(3) Uani 0.795(12) 1 d . . P A 1
H12 H 0.7232 0.8241 0.6384 0.081 Uiso 0.795(12) 1 calc R . P A 1
C12A C 0.703(3) 0.863(3) 0.6050(15) 0.070(3) Uani 0.205(12) 1 d . . P A 2
H12A H 0.7377 0.8781 0.6433 0.084 Uiso 0.205(12) 1 calc R . P A 2
C13 C 0.7180(9) 0.7406(8) 0.5804(6) 0.077(3) Uani 0.795(12) 1 d . . P A 1
H13A H 0.6995 0.7355 0.5387 0.116 Uiso 0.795(12) 1 calc GR . P A 1
H13B H 0.6918 0.7043 0.5987 0.116 Uiso 0.795(12) 1 calc GR . P A 1
H13C H 0.7801 0.7365 0.5927 0.116 Uiso 0.795(12) 1 calc GR . P A 1
C13A C 0.708(4) 0.782(3) 0.596(2) 0.073(5) Uani 0.205(12) 1 d . . P A 2
H13D H 0.6973 0.7712 0.5553 0.110 Uiso 0.205(12) 1 calc GR . P A 2
H13E H 0.6654 0.7586 0.6124 0.110 Uiso 0.205(12) 1 calc GR . P A 2
H13F H 0.7650 0.7649 0.6159 0.110 Uiso 0.205(12) 1 calc GR . P A 2
C14 C 0.5937(8) 0.8122(10) 0.5990(6) 0.076(3) Uani 0.795(12) 1 d . . P A 1
H14A H 0.5777 0.8560 0.6138 0.115 Uiso 0.795(12) 1 calc GR . P A 1
H14B H 0.5840 0.7742 0.6236 0.115 Uiso 0.795(12) 1 calc GR . P A 1
H14C H 0.5591 0.8049 0.5600 0.115 Uiso 0.795(12) 1 calc GR . P A 1
C14A C 0.606(2) 0.854(4) 0.603(2) 0.071(5) Uani 0.205(12) 1 d . . P A 2
H14D H 0.5807 0.8996 0.6064 0.107 Uiso 0.205(12) 1 calc GR . P A 2
H14E H 0.5995 0.8249 0.6352 0.107 Uiso 0.205(12) 1 calc GR . P A 2
H14F H 0.5762 0.8326 0.5670 0.107 Uiso 0.205(12) 1 calc GR . P A 2
C15 C 0.6968(10) 0.9644(7) 0.5889(5) 0.077(2) Uani 0.795(12) 1 d . . P A 1
H15 H 0.6337 0.9688 0.5822 0.092 Uiso 0.795(12) 1 calc R . P A 1
C15A C 0.701(3) 0.993(2) 0.5738(19) 0.074(4) Uani 0.205(12) 1 d . . P A 2
H15A H 0.6412 1.0083 0.5566 0.089 Uiso 0.205(12) 1 calc R . P A 2
C16 C 0.7267(13) 1.0312(9) 0.5601(7) 0.095(4) Uani 0.795(12) 1 d . . P A 1
H16A H 0.7878 1.0386 0.5760 0.142 Uiso 0.795(12) 1 calc GR . P A 1
H16B H 0.6951 1.0716 0.5680 0.142 Uiso 0.795(12) 1 calc GR . P A 1
H16C H 0.7156 1.0242 0.5187 0.142 Uiso 0.795(12) 1 calc GR . P A 1
C16A C 0.772(4) 1.038(4) 0.557(3) 0.083(7) Uani 0.205(12) 1 d . . P A 2
H16D H 0.8268 1.0297 0.5840 0.125 Uiso 0.205(12) 1 calc GR . P A 2
H16E H 0.7572 1.0869 0.5570 0.125 Uiso 0.205(12) 1 calc GR . P A 2
H16F H 0.7763 1.0248 0.5181 0.125 Uiso 0.205(12) 1 calc GR . P A 2
C17 C 0.7321(15) 0.9594(13) 0.6563(6) 0.112(5) Uani 0.795(12) 1 d . . P A 1
H17A H 0.7287 0.9114 0.6686 0.167 Uiso 0.795(12) 1 calc GR . P A 1
H17B H 0.6979 0.9889 0.6751 0.167 Uiso 0.795(12) 1 calc GR . P A 1
H17C H 0.7915 0.9748 0.6670 0.167 Uiso 0.795(12) 1 calc GR . P A 1
C17A C 0.727(5) 0.992(4) 0.6415(19) 0.082(6) Uani 0.205(12) 1 d . . P A 2
H17D H 0.7862 0.9764 0.6547 0.122 Uiso 0.205(12) 1 calc GR . P A 2
H17E H 0.6898 0.9597 0.6555 0.122 Uiso 0.205(12) 1 calc GR . P A 2
H17F H 0.7211 1.0381 0.6562 0.122 Uiso 0.205(12) 1 calc GR . P A 2
C18 C 0.8275(8) 0.8702(10) 0.5469(6) 0.065(2) Uani 0.795(12) 1 d . . P A 1
H18 H 0.8306 0.8225 0.5315 0.078 Uiso 0.795(12) 1 calc R . P A 1
C18A C 0.839(4) 0.880(4) 0.542(3) 0.068(3) Uani 0.205(12) 1 d . . P A 2
H18A H 0.8367 0.8415 0.5139 0.082 Uiso 0.205(12) 1 calc R . P A 2
C19 C 0.8605(8) 0.9207(8) 0.5055(5) 0.068(3) Uani 0.795(12) 1 d . . P A 1
H19A H 0.8257 0.9148 0.4663 0.102 Uiso 0.795(12) 1 calc GR . P A 1
H19B H 0.9200 0.9100 0.5067 0.102 Uiso 0.795(12) 1 calc GR . P A 1
H19C H 0.8562 0.9685 0.5177 0.102 Uiso 0.795(12) 1 calc GR . P A 1
C19A C 0.871(4) 0.950(3) 0.521(2) 0.072(6) Uani 0.205(12) 1 d . . P A 2
H19D H 0.8886 0.9816 0.5530 0.109 Uiso 0.205(12) 1 calc GR . P A 2
H19E H 0.8253 0.9705 0.4913 0.109 Uiso 0.205(12) 1 calc GR . P A 2
H19F H 0.9200 0.9403 0.5045 0.109 Uiso 0.205(12) 1 calc GR . P A 2
C20 C 0.8949(10) 0.8733(10) 0.6057(7) 0.078(4) Uani 0.795(12) 1 d . . P A 1
H20A H 0.8773 0.8427 0.6330 0.117 Uiso 0.795(12) 1 calc R . P A 1
H20B H 0.9503 0.8583 0.6006 0.117 Uiso 0.795(12) 1 calc R . P A 1
H20C H 0.8993 0.9207 0.6202 0.117 Uiso 0.795(12) 1 calc R . P A 1
C20A C 0.883(4) 0.856(3) 0.605(2) 0.073(6) Uani 0.205(12) 1 d . . P A 2
H20D H 0.8573 0.8125 0.6134 0.110 Uiso 0.205(12) 1 calc DR . P A 2
H20E H 0.9437 0.8499 0.6094 0.110 Uiso 0.205(12) 1 calc DR . P A 2
H20F H 0.8734 0.8916 0.6322 0.110 Uiso 0.205(12) 1 calc R . P A 2
C21 C 0.5642(6) 0.9103(6) 0.4724(4) 0.066(2) Uani 1 1 d . . . . .
H21A H 0.5560 0.9298 0.5087 0.080 Uiso 1 1 calc R . . . .
H21B H 0.5216 0.8732 0.4599 0.080 Uiso 1 1 calc R . . . .
C22 C 0.5513(6) 0.9669(6) 0.4267(4) 0.0645(19) Uani 1 1 d . . . . .
H22A H 0.4941 0.9877 0.4216 0.077 Uiso 1 1 calc R . . . .
H22B H 0.5943 1.0037 0.4389 0.077 Uiso 1 1 calc R . . . .
N3 N 0.7189(4) 0.9062(4) 0.3445(3) 0.0503(13) Uani 1 1 d . . . . .
Si3 Si 0.7753(6) 0.8963(6) 0.2928(4) 0.0543(14) Uani 0.637(18) 1 d . . P B 1
Si3A Si 0.7846(13) 0.9038(12) 0.2981(8) 0.059(2) Uani 0.363(18) 1 d . . P B 2
C23 C 0.7795(13) 0.8007(8) 0.2748(8) 0.058(3) Uani 0.637(18) 1 d . . P B 1
H23 H 0.8043 0.7774 0.3122 0.070 Uiso 0.637(18) 1 calc R . P B 1
C23A C 0.781(2) 0.8131(14) 0.2682(16) 0.060(3) Uani 0.363(18) 1 d . . P B 2
H23A H 0.8022 0.7819 0.3018 0.072 Uiso 0.363(18) 1 calc R . P B 2
C24 C 0.6944(12) 0.7658(10) 0.2513(8) 0.061(4) Uani 0.637(18) 1 d . . P B 1
H24A H 0.6604 0.7684 0.2797 0.091 Uiso 0.637(18) 1 calc GR . P B 1
H24B H 0.7037 0.7172 0.2430 0.091 Uiso 0.637(18) 1 calc GR . P B 1
H24C H 0.6642 0.7891 0.2161 0.091 Uiso 0.637(18) 1 calc GR . P B 1
C24A C 0.691(2) 0.789(2) 0.2399(16) 0.065(5) Uani 0.363(18) 1 d . . P B 2
H24D H 0.6589 0.7820 0.2692 0.097 Uiso 0.363(18) 1 calc GR . P B 2
H24E H 0.6935 0.7449 0.2200 0.097 Uiso 0.363(18) 1 calc GR . P B 2
H24F H 0.6621 0.8235 0.2123 0.097 Uiso 0.363(18) 1 calc GR . P B 2
C25 C 0.8395(17) 0.7834(11) 0.2372(11) 0.065(4) Uani 0.637(18) 1 d . . P B 1
H25A H 0.8217 0.8082 0.2008 0.097 Uiso 0.637(18) 1 calc GR . P B 1
H25B H 0.8380 0.7335 0.2299 0.097 Uiso 0.637(18) 1 calc GR . P B 1
H25C H 0.8976 0.7971 0.2567 0.097 Uiso 0.637(18) 1 calc GR . P B 1
C25A C 0.840(3) 0.803(2) 0.2288(18) 0.061(5) Uani 0.363(18) 1 d . . P B 2
H25D H 0.8109 0.8164 0.1897 0.092 Uiso 0.363(18) 1 calc GR . P B 2
H25E H 0.8574 0.7545 0.2293 0.092 Uiso 0.363(18) 1 calc GR . P B 2
H25F H 0.8910 0.8321 0.2420 0.092 Uiso 0.363(18) 1 calc GR . P B 2
C26 C 0.7274(10) 0.9548(10) 0.2297(6) 0.069(3) Uani 0.637(18) 1 d . . P B 1
H26 H 0.7182 1.0015 0.2448 0.083 Uiso 0.637(18) 1 calc R . P B 1
C26A C 0.7580(16) 0.9570(16) 0.2295(7) 0.072(3) Uani 0.363(18) 1 d . . P B 2
H26A H 0.7698 0.9160 0.2074 0.086 Uiso 0.363(18) 1 calc DR . P B 2
C27 C 0.6419(11) 0.9281(12) 0.1937(8) 0.080(4) Uani 0.637(18) 1 d . . P B 1
H27A H 0.6513 0.8863 0.1731 0.120 Uiso 0.637(18) 1 calc GR . P B 1
H27B H 0.6152 0.9636 0.1661 0.120 Uiso 0.637(18) 1 calc GR . P B 1
H27C H 0.6045 0.9172 0.2189 0.120 Uiso 0.637(18) 1 calc GR . P B 1
C27A C 0.6660(18) 0.957(2) 0.1953(14) 0.079(5) Uani 0.363(18) 1 d . . P B 2
H27D H 0.6568 0.9951 0.1677 0.119 Uiso 0.363(18) 1 calc GR . P B 2
H27E H 0.6285 0.9627 0.2213 0.119 Uiso 0.363(18) 1 calc GR . P B 2
H27F H 0.6532 0.9130 0.1747 0.119 Uiso 0.363(18) 1 calc GR . P B 2
C28 C 0.7832(13) 0.9631(11) 0.1860(8) 0.084(4) Uani 0.637(18) 1 d . . P B 1
H28A H 0.8429 0.9688 0.2067 0.126 Uiso 0.637(18) 1 calc GR . P B 1
H28B H 0.7644 1.0038 0.1621 0.126 Uiso 0.637(18) 1 calc GR . P B 1
H28C H 0.7773 0.9219 0.1617 0.126 Uiso 0.637(18) 1 calc GR . P B 1
C28A C 0.8288(19) 0.9960(18) 0.2130(15) 0.080(5) Uani 0.363(18) 1 d . . P B 2
H28D H 0.8435 0.9729 0.1805 0.120 Uiso 0.363(18) 1 calc GR . P B 2
H28E H 0.8788 0.9971 0.2455 0.120 Uiso 0.363(18) 1 calc GR . P B 2
H28F H 0.8101 1.0433 0.2022 0.120 Uiso 0.363(18) 1 calc GR . P B 2
C29 C 0.8913(10) 0.9247(8) 0.3185(7) 0.063(3) Uani 0.637(18) 1 d . . P B 1
H29 H 0.9191 0.9191 0.2861 0.075 Uiso 0.637(18) 1 calc R . P B 1
C29A C 0.9013(16) 0.9208(14) 0.3368(12) 0.062(3) Uani 0.363(18) 1 d . . P B 2
H29A H 0.9337 0.9236 0.3065 0.074 Uiso 0.363(18) 1 calc R . P B 2
C30 C 0.9393(16) 0.8792(12) 0.3684(10) 0.067(4) Uani 0.637(18) 1 d . . P B 1
H30A H 0.9080 0.8782 0.3984 0.101 Uiso 0.637(18) 1 calc GR . P B 1
H30B H 0.9963 0.8982 0.3841 0.101 Uiso 0.637(18) 1 calc GR . P B 1
H30C H 0.9442 0.8321 0.3546 0.101 Uiso 0.637(18) 1 calc GR . P B 1
C30A C 0.942(3) 0.8618(19) 0.3770(19) 0.062(5) Uani 0.363(18) 1 d . . P B 2
H30D H 1.0035 0.8673 0.3875 0.093 Uiso 0.363(18) 1 calc GR . P B 2
H30E H 0.9267 0.8175 0.3576 0.093 Uiso 0.363(18) 1 calc GR . P B 2
H30F H 0.9200 0.8632 0.4116 0.093 Uiso 0.363(18) 1 calc GR . P B 2
C31 C 0.9013(14) 1.0001(9) 0.3381(10) 0.079(4) Uani 0.637(18) 1 d . . P B 1
H31A H 0.8761 1.0304 0.3058 0.119 Uiso 0.637(18) 1 calc GR . P B 1
H31B H 0.9619 1.0110 0.3522 0.119 Uiso 0.637(18) 1 calc GR . P B 1
H31C H 0.8724 1.0073 0.3689 0.119 Uiso 0.637(18) 1 calc GR . P B 1
C31A C 0.913(2) 0.9906(14) 0.3678(14) 0.066(5) Uani 0.363(18) 1 d . . P B 2
H31D H 0.8787 0.9914 0.3963 0.099 Uiso 0.363(18) 1 calc GR . P B 2
H31E H 0.8935 1.0277 0.3399 0.099 Uiso 0.363(18) 1 calc GR . P B 2
H31F H 0.9728 0.9975 0.3869 0.099 Uiso 0.363(18) 1 calc GR . P B 2
C32 C 0.6914(6) 0.9769(5) 0.3561(4) 0.0595(18) Uani 1 1 d . . . . .
H32A H 0.7173 1.0109 0.3348 0.071 Uiso 1 1 calc DR . . . .
H32B H 0.7121 0.9871 0.3975 0.071 Uiso 1 1 calc R . . . .
C33 C 0.5969(6) 0.9842(5) 0.3390(4) 0.0574(17) Uani 1 1 d . . . . .
H33A H 0.5806 1.0323 0.3456 0.069 Uiso 1 1 calc R . . . .
H33B H 0.5755 0.9738 0.2977 0.069 Uiso 1 1 calc R . . . .
N4 N 0.5595(4) 0.9367(4) 0.3727(3) 0.0511(13) Uani 1 1 d . . . . .
K1 K 0.18440(12) 0.84705(10) 0.07431(7) 0.0536(4) Uani 1 1 d . . . . .
O1 O 0.2028(12) 0.7281(8) 0.1574(7) 0.062(2) Uani 0.613(13) 1 d . . P C 1
O1A O 0.202(2) 0.7419(13) 0.1652(12) 0.063(2) Uani 0.387(13) 1 d . . P C 2
C34 C 0.1794(13) 0.6640(9) 0.1289(8) 0.064(3) Uani 0.613(13) 1 d . . P C 1
H34A H 0.1201 0.6660 0.1053 0.076 Uiso 0.613(13) 1 calc R . P C 1
H34B H 0.1838 0.6261 0.1571 0.076 Uiso 0.613(13) 1 calc R . P C 1
C34A C 0.170(2) 0.6755(14) 0.1441(14) 0.064(3) Uani 0.387(13) 1 d . . P C 2
H34C H 0.1084 0.6784 0.1248 0.076 Uiso 0.387(13) 1 calc R . P C 2
H34D H 0.1773 0.6418 0.1759 0.076 Uiso 0.387(13) 1 calc R . P C 2
C35 C 0.2388(13) 0.6522(10) 0.0925(8) 0.065(2) Uani 0.613(13) 1 d . . P C 1
H35A H 0.2983 0.6523 0.1159 0.078 Uiso 0.613(13) 1 calc R . P C 1
H35B H 0.2272 0.6071 0.0728 0.078 Uiso 0.613(13) 1 calc R . P C 1
C35A C 0.219(2) 0.6545(16) 0.1034(13) 0.065(3) Uani 0.387(13) 1 d . . P C 2
H35C H 0.2796 0.6495 0.1238 0.078 Uiso 0.387(13) 1 calc R . P C 2
H35D H 0.1984 0.6090 0.0868 0.078 Uiso 0.387(13) 1 calc R . P C 2
O2 O 0.2260(12) 0.7078(10) 0.0512(8) 0.068(2) Uani 0.613(13) 1 d . . P C 1
O2A O 0.2112(19) 0.7046(16) 0.0577(13) 0.067(2) Uani 0.387(13) 1 d . . P C 2
C36 C 0.2920(12) 0.7097(11) 0.0229(8) 0.070(3) Uani 0.613(13) 1 d . . P C 1
H36A H 0.2716 0.7335 -0.0143 0.085 Uiso 0.613(13) 1 calc R . P C 1
H36B H 0.3076 0.6619 0.0152 0.085 Uiso 0.613(13) 1 calc R . P C 1
C36A C 0.2649(18) 0.6958(17) 0.0202(13) 0.067(3) Uani 0.387(13) 1 d . . P C 2
H36C H 0.2398 0.7190 -0.0167 0.081 Uiso 0.387(13) 1 calc R . P C 2
H36D H 0.2710 0.6460 0.0127 0.081 Uiso 0.387(13) 1 calc R . P C 2
C37 C 0.3693(11) 0.7463(9) 0.0574(9) 0.069(2) Uani 0.613(13) 1 d . . P C 1
H37A H 0.3879 0.7256 0.0960 0.082 Uiso 0.613(13) 1 calc R . P C 1
H37B H 0.4167 0.7428 0.0382 0.082 Uiso 0.613(13) 1 calc R . P C 1
C37A C 0.3500(17) 0.7262(13) 0.0469(15) 0.066(3) Uani 0.387(13) 1 d . . P C 2
H37C H 0.3731 0.7044 0.0847 0.079 Uiso 0.387(13) 1 calc R . P C 2
H37D H 0.3895 0.7161 0.0225 0.079 Uiso 0.387(13) 1 calc R . P C 2
O3 O 0.3458(10) 0.8173(7) 0.0614(8) 0.067(2) Uani 0.613(13) 1 d . . P C 1
O3A O 0.3455(17) 0.7993(11) 0.0542(12) 0.066(3) Uani 0.387(13) 1 d . . P C 2
C38 C 0.4150(11) 0.8556(10) 0.0951(8) 0.068(2) Uani 0.613(13) 1 d . . P C 1
H38A H 0.4630 0.8565 0.0764 0.081 Uiso 0.613(13) 1 calc R . P C 1
H38B H 0.4350 0.8344 0.1334 0.081 Uiso 0.613(13) 1 calc R . P C 1
C38A C 0.4205(18) 0.8283(14) 0.0898(14) 0.066(3) Uani 0.387(13) 1 d . . P C 2
H38C H 0.4701 0.8185 0.0738 0.079 Uiso 0.387(13) 1 calc R . P C 2
H38D H 0.4315 0.8083 0.1287 0.079 Uiso 0.387(13) 1 calc R . P C 2
C39 C 0.3833(12) 0.9277(9) 0.1003(8) 0.065(3) Uani 0.613(13) 1 d . . P C 1
H39A H 0.4312 0.9561 0.1219 0.078 Uiso 0.613(13) 1 calc R . P C 1
H39B H 0.3640 0.9478 0.0615 0.078 Uiso 0.613(13) 1 calc R . P C 1
C39A C 0.4070(18) 0.9049(14) 0.0921(12) 0.065(3) Uani 0.387(13) 1 d . . P C 2
H39C H 0.4618 0.9267 0.1114 0.078 Uiso 0.387(13) 1 calc R . P C 2
H39D H 0.3907 0.9228 0.0524 0.078 Uiso 0.387(13) 1 calc R . P C 2
O4 O 0.3146(8) 0.9317(7) 0.1284(5) 0.062(2) Uani 0.613(13) 1 d . . P C 1
O4A O 0.3447(14) 0.9262(12) 0.1205(8) 0.064(2) Uani 0.387(13) 1 d . . P C 2
C40 C 0.3434(11) 0.9331(10) 0.1900(6) 0.063(2) Uani 0.613(13) 1 d . . P C 1
H40A H 0.3646 0.9799 0.2025 0.075 Uiso 0.613(13) 1 calc R . P C 1
H40B H 0.3911 0.9002 0.2024 0.075 Uiso 0.613(13) 1 calc R . P C 1
C40A C 0.3719(17) 0.9264(17) 0.1820(9) 0.061(3) Uani 0.387(13) 1 d . . P C 2
H40C H 0.4081 0.9674 0.1952 0.073 Uiso 0.387(13) 1 calc R . P C 2
H40D H 0.4058 0.8845 0.1955 0.073 Uiso 0.387(13) 1 calc R . P C 2
C41 C 0.2746(11) 0.9147(8) 0.2170(7) 0.060(2) Uani 0.613(13) 1 d . . P C 1
H41A H 0.2962 0.9150 0.2592 0.072 Uiso 0.613(13) 1 calc R . P C 1
H41B H 0.2279 0.9488 0.2065 0.072 Uiso 0.613(13) 1 calc R . P C 1
C41A C 0.2960(17) 0.9283(13) 0.2053(12) 0.060(3) Uani 0.387(13) 1 d . . P C 2
H41C H 0.3123 0.9375 0.2470 0.073 Uiso 0.387(13) 1 calc R . P C 2
H41D H 0.2562 0.9648 0.1864 0.073 Uiso 0.387(13) 1 calc R . P C 2
O5 O 0.2440(10) 0.8477(7) 0.1982(6) 0.0582(19) Uani 0.613(13) 1 d . . P C 1
O5A O 0.2578(16) 0.8615(12) 0.1939(11) 0.060(2) Uani 0.387(13) 1 d . . P C 2
C42 C 0.1866(11) 0.8135(8) 0.2215(7) 0.058(2) Uani 0.613(13) 1 d . . P C 1
C42A C 0.1988(18) 0.8361(13) 0.2216(11) 0.060(2) Uani 0.387(13) 1 d . . P C 2
C43 C 0.1526(11) 0.8397(10) 0.2645(7) 0.063(2) Uani 0.613(13) 1 d . . P C 1
H43 H 0.1706 0.8836 0.2807 0.075 Uiso 0.613(13) 1 calc R . P C 1
C43A C 0.1677(17) 0.8702(15) 0.2631(11) 0.063(3) Uani 0.387(13) 1 d . . P C 2
H43A H 0.1861 0.9157 0.2748 0.076 Uiso 0.387(13) 1 calc R . P C 2
C44 C 0.0932(11) 0.8027(11) 0.2838(7) 0.063(2) Uani 0.613(13) 1 d . . P C 1
H44 H 0.0692 0.8211 0.3129 0.075 Uiso 0.613(13) 1 calc R . P C 1
C44A C 0.1090(17) 0.8365(16) 0.2871(12) 0.064(3) Uani 0.387(13) 1 d . . P C 2
H44A H 0.0881 0.8612 0.3149 0.077 Uiso 0.387(13) 1 calc R . P C 2
C45 C 0.0686(11) 0.7385(10) 0.2605(7) 0.065(3) Uani 0.613(13) 1 d . . P C 1
H45 H 0.0282 0.7127 0.2746 0.078 Uiso 0.613(13) 1 calc R . P C 1
C45A C 0.0784(18) 0.7703(15) 0.2743(11) 0.064(3) Uani 0.387(13) 1 d . . P C 2
H45A H 0.0407 0.7484 0.2935 0.077 Uiso 0.387(13) 1 calc R . P C 2
C46 C 0.1011(11) 0.7105(10) 0.2173(7) 0.062(2) Uani 0.613(13) 1 d . . P C 1
H46 H 0.0826 0.6668 0.2010 0.075 Uiso 0.613(13) 1 calc R . P C 1
C46A C 0.1072(17) 0.7387(16) 0.2313(12) 0.064(2) Uani 0.387(13) 1 d . . P C 2
H46A H 0.0856 0.6945 0.2179 0.077 Uiso 0.387(13) 1 calc R . P C 2
C47 C 0.1623(11) 0.7491(9) 0.1986(8) 0.060(2) Uani 0.613(13) 1 d . . P C 1
C47A C 0.1674(19) 0.7702(13) 0.2069(12) 0.062(2) Uani 0.387(13) 1 d . . P C 2
O6 O 0.1219(5) 0.9892(4) 0.0652(3) 0.0717(15) Uani 1 1 d . . . . .
C48 C 0.1735(8) 1.0322(5) 0.0428(4) 0.072(2) Uani 1 1 d . . . . .
H48A H 0.2318 1.0325 0.0681 0.087 Uiso 1 1 calc R . . . .
H48B H 0.1510 1.0800 0.0402 0.087 Uiso 1 1 calc R . . . .
C49 C 0.1759(9) 1.0066(6) -0.0160(5) 0.082(2) Uani 1 1 d . . . . .
H49A H 0.1175 1.0044 -0.0410 0.098 Uiso 1 1 calc R . . . .
H49B H 0.2099 1.0384 -0.0336 0.098 Uiso 1 1 calc R . . . .
O7 O 0.2131(5) 0.9399(4) -0.0099(3) 0.0760(17) Uani 1 1 d . . . . .
C50 C 0.1985(9) 0.9012(6) -0.0635(5) 0.081(2) Uani 1 1 d . . . . .
H50A H 0.2424 0.8648 -0.0597 0.097 Uiso 1 1 calc R . . . .
H50B H 0.2047 0.9328 -0.0946 0.097 Uiso 1 1 calc R . . . .
C51 C 0.1130(9) 0.8690(6) -0.0794(5) 0.085(2) Uani 1 1 d . . . . .
H51A H 0.0689 0.9051 -0.0828 0.102 Uiso 1 1 calc R . . . .
H51B H 0.1048 0.8458 -0.1169 0.102 Uiso 1 1 calc R . . . .
O8 O 0.1045(5) 0.8211(4) -0.0383(3) 0.0765(17) Uani 1 1 d . . . . .
C52 C 0.0199(8) 0.7957(7) -0.0472(5) 0.085(2) Uani 1 1 d . . . . .
H52A H 0.0023 0.7735 -0.0853 0.102 Uiso 1 1 calc R . . . .
H52B H -0.0196 0.8345 -0.0461 0.102 Uiso 1 1 calc R . . . .
C53 C 0.0156(8) 0.7443(7) -0.0016(5) 0.086(2) Uani 1 1 d . . . . .
H53A H -0.0408 0.7217 -0.0113 0.103 Uiso 1 1 calc R . . . .
H53B H 0.0593 0.7083 -0.0005 0.103 Uiso 1 1 calc R . . . .
O9 O 0.0290(5) 0.7751(4) 0.0539(3) 0.0788(17) Uani 1 1 d . . . . .
C54 C -0.0454(7) 0.8050(7) 0.0646(6) 0.084(2) Uani 1 1 d . . . . .
H54A H -0.0838 0.7680 0.0717 0.100 Uiso 1 1 calc DR . . . .
H54B H -0.0759 0.8316 0.0306 0.100 Uiso 1 1 calc R . . . .
C55 C -0.0229(7) 0.8509(6) 0.1146(5) 0.075(2) Uani 1 1 d . . . . .
H55A H -0.0746 0.8717 0.1226 0.090 Uiso 1 1 calc R . . . .
H55B H 0.0082 0.8252 0.1489 0.090 Uiso 1 1 calc R . . . .
O10 O 0.0293(5) 0.9023(4) 0.0997(3) 0.0737(15) Uani 1 1 d . . . . .
C56 C 0.0507(7) 0.9602(6) 0.1344(4) 0.0679(18) Uani 1 1 d . . . . .
C57 C 0.0267(7) 0.9726(7) 0.1845(5) 0.078(2) Uani 1 1 d . . . . .
H57 H -0.0075 0.9402 0.1983 0.094 Uiso 1 1 calc R . . . .
C58 C 0.0532(8) 1.0340(7) 0.2149(5) 0.088(3) Uani 1 1 d . . . . .
H58 H 0.0367 1.0434 0.2494 0.105 Uiso 1 1 calc R . . . .
C59 C 0.1012(8) 1.0785(7) 0.1955(5) 0.082(2) Uani 1 1 d . . . . .
H59 H 0.1177 1.1197 0.2167 0.099 Uiso 1 1 calc R . . . .
C60 C 0.1294(8) 1.0688(6) 0.1453(5) 0.076(2) Uani 1 1 d . . . . .
H60 H 0.1651 1.1011 0.1328 0.092 Uiso 1 1 calc R . . . .
C61 C 0.1006(7) 1.0070(5) 0.1147(4) 0.0634(17) Uani 1 1 d . . . . .

loop_
_atom_site_aniso_label
_atom_site_aniso_U_11
_atom_site_aniso_U_22
_atom_site_aniso_U_33
_atom_site_aniso_U_23
_atom_site_aniso_U_13
_atom_site_aniso_U_12
U1 0.04182(15) 0.05451(17) 0.03491(14) 0.00085(10) 0.00858(10) 0.00495(11)
As1 0.0960(10) 0.0748(8) 0.0908(9) -0.0033(7) -0.0025(7) 0.0330(7)
N1 0.046(3) 0.058(3) 0.038(3) 0.004(2) 0.008(2) 0.001(2)
Si1 0.0572(13) 0.0613(13) 0.0442(10) 0.0033(9) 0.0117(9) -0.0030(10)
C1 0.095(5) 0.075(5) 0.060(4) -0.006(4) 0.022(4) -0.009(4)
C2 0.097(7) 0.093(7) 0.053(4) -0.008(4) 0.023(4) -0.016(6)
C3 0.121(7) 0.091(7) 0.077(6) -0.004(6) 0.033(6) 0.013(6)
C4 0.065(4) 0.095(5) 0.068(5) 0.011(4) 0.012(3) -0.007(4)
C5 0.080(7) 0.115(8) 0.095(8) 0.006(6) 0.007(6) -0.030(6)
C6 0.059(5) 0.109(8) 0.091(6) 0.004(6) 0.025(5) -0.006(5)
C7 0.079(5) 0.068(4) 0.059(4) 0.012(3) 0.015(4) 0.004(4)
C8 0.152(11) 0.077(6) 0.084(7) 0.019(5) 0.015(7) -0.015(6)
C9 0.103(8) 0.091(7) 0.057(5) 0.012(4) 0.017(5) 0.004(6)
C10 0.049(4) 0.064(4) 0.043(3) 0.007(3) 0.004(3) 0.001(3)
C11 0.048(3) 0.068(4) 0.050(3) 0.005(3) 0.008(3) 0.005(3)
N2 0.046(3) 0.084(4) 0.044(3) -0.010(3) 0.012(2) 0.012(3)
Si2 0.0434(15) 0.081(3) 0.0372(13) -0.0087(14) 0.0097(11) -0.0031(15)
Si2A 0.056(4) 0.094(5) 0.050(4) -0.013(3) 0.010(3) 0.006(4)
C12 0.056(4) 0.096(6) 0.048(4) -0.002(4) 0.007(3) -0.003(4)
C12A 0.059(5) 0.096(6) 0.051(5) -0.010(5) 0.007(4) 0.000(5)
C13 0.071(7) 0.097(7) 0.064(7) 0.011(5) 0.015(5) -0.002(5)
C13A 0.065(9) 0.099(8) 0.053(9) -0.006(7) 0.008(8) 0.000(7)
C14 0.058(5) 0.116(9) 0.054(6) 0.003(7) 0.012(4) -0.006(5)
C14A 0.060(7) 0.101(11) 0.049(10) -0.004(10) 0.006(7) 0.000(7)
C15 0.068(4) 0.097(5) 0.061(4) -0.023(4) 0.008(4) 0.005(4)
C15A 0.069(7) 0.096(6) 0.058(6) -0.015(5) 0.014(6) 0.005(6)
C16 0.098(9) 0.097(7) 0.083(7) -0.021(6) 0.011(7) -0.004(7)
C16A 0.079(12) 0.100(10) 0.072(11) -0.014(9) 0.021(10) 0.000(10)
C17 0.118(10) 0.140(11) 0.071(6) -0.034(6) 0.012(6) 0.007(10)
C17A 0.081(11) 0.104(12) 0.059(8) -0.015(7) 0.016(8) 0.008(11)
C18 0.047(4) 0.087(5) 0.057(4) -0.018(4) 0.008(3) -0.002(4)
C18A 0.052(5) 0.092(7) 0.058(6) -0.017(5) 0.008(5) 0.002(5)
C19 0.054(6) 0.085(7) 0.064(6) -0.022(5) 0.012(5) -0.005(5)
C19A 0.059(9) 0.094(10) 0.062(10) -0.016(9) 0.010(8) -0.001(8)
C20 0.050(6) 0.107(9) 0.069(5) -0.010(6) -0.001(5) -0.014(6)
C20A 0.050(10) 0.101(12) 0.063(8) -0.010(8) 0.003(7) -0.010(10)
C21 0.051(4) 0.095(5) 0.053(4) -0.006(3) 0.013(3) 0.020(4)
C22 0.055(4) 0.080(4) 0.057(3) -0.013(3) 0.011(3) 0.017(4)
N3 0.049(3) 0.048(3) 0.057(3) 0.007(2) 0.020(2) 0.005(2)
Si3 0.056(3) 0.052(3) 0.063(2) 0.012(2) 0.029(2) 0.007(2)
Si3A 0.062(4) 0.060(4) 0.063(3) 0.015(3) 0.028(3) 0.009(3)
C23 0.067(4) 0.061(5) 0.053(5) 0.007(4) 0.027(4) 0.009(4)
C23A 0.068(5) 0.063(5) 0.056(5) 0.011(4) 0.028(4) 0.008(5)
C24 0.070(6) 0.065(8) 0.052(7) 0.007(6) 0.025(5) 0.004(6)
C24A 0.074(7) 0.068(11) 0.060(10) 0.004(9) 0.031(7) 0.005(7)
C25 0.071(6) 0.067(9) 0.065(8) 0.002(7) 0.031(6) 0.011(7)
C25A 0.073(8) 0.064(11) 0.055(9) 0.012(9) 0.032(7) 0.008(8)
C26 0.066(5) 0.077(5) 0.075(4) 0.029(4) 0.038(4) 0.017(4)
C26A 0.070(6) 0.075(5) 0.076(5) 0.027(4) 0.028(5) 0.010(5)
C27 0.079(7) 0.095(9) 0.074(7) 0.034(7) 0.032(5) 0.009(6)
C27A 0.077(8) 0.091(10) 0.075(8) 0.037(8) 0.028(6) 0.003(7)
C28 0.082(7) 0.095(9) 0.085(7) 0.039(6) 0.043(6) 0.012(7)
C28A 0.077(8) 0.087(10) 0.083(10) 0.040(9) 0.030(7) 0.009(7)
C29 0.061(4) 0.063(5) 0.071(5) 0.009(5) 0.031(4) 0.005(4)
C29A 0.062(5) 0.063(6) 0.068(6) 0.014(6) 0.029(5) 0.005(4)
C30 0.066(7) 0.070(8) 0.071(7) 0.003(6) 0.027(6) 0.006(7)
C30A 0.063(9) 0.058(9) 0.069(9) 0.014(7) 0.022(8) 0.001(7)
C31 0.073(8) 0.071(6) 0.099(10) 0.001(6) 0.029(8) 0.000(6)
C31A 0.063(9) 0.063(7) 0.074(10) 0.013(7) 0.021(9) 0.003(7)
C32 0.055(4) 0.054(4) 0.072(4) 0.000(3) 0.020(3) 0.005(3)
C33 0.054(4) 0.054(4) 0.064(4) -0.001(3) 0.015(3) 0.008(3)
N4 0.045(3) 0.057(3) 0.049(3) -0.007(2) 0.009(2) 0.008(2)
K1 0.0570(10) 0.0522(9) 0.0482(8) 0.0014(7) 0.0064(7) 0.0058(7)
O1 0.063(4) 0.060(4) 0.070(4) 0.000(3) 0.025(3) -0.001(3)
O1A 0.062(4) 0.063(4) 0.068(4) 0.002(3) 0.022(3) 0.000(4)
C34 0.067(5) 0.058(4) 0.070(5) 0.000(4) 0.025(4) 0.000(4)
C34A 0.064(5) 0.059(4) 0.071(5) 0.002(4) 0.024(4) 0.000(4)
C35 0.070(5) 0.057(4) 0.074(5) 0.002(4) 0.029(4) 0.005(4)
C35A 0.067(5) 0.059(4) 0.075(5) 0.003(4) 0.026(4) 0.001(4)
O2 0.072(5) 0.061(4) 0.076(4) 0.006(3) 0.027(3) 0.003(4)
O2A 0.068(5) 0.061(4) 0.077(4) 0.005(4) 0.028(4) 0.002(4)
C36 0.070(5) 0.066(5) 0.080(5) 0.002(4) 0.027(4) 0.002(4)
C36A 0.066(5) 0.063(5) 0.079(5) 0.002(4) 0.028(4) 0.000(4)
C37 0.066(4) 0.068(5) 0.078(5) 0.004(4) 0.028(4) 0.003(4)
C37A 0.063(5) 0.064(5) 0.076(5) 0.001(4) 0.028(4) 0.002(4)
O3 0.062(4) 0.068(5) 0.074(4) 0.006(4) 0.024(3) 0.000(3)
O3A 0.064(4) 0.064(5) 0.072(5) 0.003(4) 0.024(4) -0.001(4)
C38 0.066(4) 0.070(5) 0.069(4) 0.010(4) 0.022(4) -0.003(4)
C38A 0.066(4) 0.066(5) 0.071(5) 0.005(5) 0.023(4) -0.001(4)
C39 0.065(5) 0.068(5) 0.063(5) 0.011(4) 0.017(4) -0.005(4)
C39A 0.067(5) 0.066(5) 0.062(5) 0.005(4) 0.016(4) -0.002(4)
O4 0.063(4) 0.066(4) 0.056(3) 0.010(3) 0.010(3) -0.009(3)
O4A 0.067(4) 0.067(4) 0.059(4) 0.003(4) 0.014(4) 0.000(4)
C40 0.062(5) 0.067(4) 0.055(4) 0.007(3) 0.007(4) -0.007(4)
C40A 0.060(5) 0.066(5) 0.054(4) 0.002(4) 0.009(4) -0.001(4)
C41 0.058(4) 0.063(4) 0.055(4) 0.004(3) 0.007(3) -0.004(4)
C41A 0.060(5) 0.066(4) 0.054(4) 0.002(4) 0.009(4) -0.001(4)
O5 0.057(4) 0.061(4) 0.057(3) 0.004(3) 0.013(3) -0.002(3)
O5A 0.058(4) 0.064(4) 0.056(4) 0.001(3) 0.012(3) 0.001(4)
C42 0.055(4) 0.062(4) 0.059(3) 0.005(3) 0.016(3) 0.002(3)
C42A 0.057(4) 0.065(4) 0.060(4) 0.003(3) 0.014(3) 0.003(4)
C43 0.058(4) 0.069(5) 0.063(4) 0.003(4) 0.017(3) 0.003(4)
C43A 0.059(5) 0.069(6) 0.061(4) 0.004(4) 0.015(4) 0.006(5)
C44 0.058(4) 0.069(6) 0.064(4) 0.004(4) 0.020(4) 0.003(4)
C44A 0.059(5) 0.072(6) 0.064(5) 0.003(5) 0.019(4) 0.005(5)
C45 0.059(5) 0.071(6) 0.067(5) 0.004(4) 0.021(4) 0.003(5)
C45A 0.059(5) 0.070(6) 0.066(5) 0.002(5) 0.020(4) 0.004(5)
C46 0.058(4) 0.066(5) 0.066(4) 0.003(4) 0.020(4) 0.002(4)
C46A 0.059(4) 0.069(5) 0.066(4) 0.003(4) 0.020(4) 0.002(4)
C47 0.057(4) 0.061(4) 0.064(4) 0.003(3) 0.019(3) 0.002(3)
C47A 0.058(4) 0.065(4) 0.064(4) 0.003(3) 0.018(3) 0.002(4)
O6 0.088(4) 0.058(3) 0.069(3) -0.001(2) 0.018(3) 0.006(3)
C48 0.095(5) 0.053(4) 0.068(4) 0.006(3) 0.019(4) 0.006(4)
C49 0.113(6) 0.059(4) 0.073(4) 0.014(3) 0.023(4) 0.013(4)
O7 0.107(4) 0.059(3) 0.063(3) 0.008(2) 0.023(3) 0.009(3)
C50 0.115(6) 0.072(5) 0.060(4) 0.005(4) 0.027(4) 0.010(4)
C51 0.113(6) 0.079(5) 0.062(4) -0.005(4) 0.017(4) 0.008(4)
O8 0.088(4) 0.071(4) 0.065(3) -0.003(3) 0.007(3) 0.008(3)
C52 0.085(5) 0.080(5) 0.080(5) -0.012(4) 0.000(4) 0.000(4)
C53 0.077(5) 0.082(5) 0.088(5) -0.010(4) 0.001(4) -0.007(4)
O9 0.060(3) 0.082(4) 0.088(4) -0.009(3) 0.005(3) -0.008(3)
C54 0.062(4) 0.089(5) 0.097(5) -0.003(4) 0.011(4) -0.001(4)
C55 0.057(4) 0.079(5) 0.089(5) 0.004(4) 0.016(4) 0.003(4)
O10 0.072(3) 0.073(3) 0.076(3) 0.000(3) 0.019(3) 0.005(3)
C56 0.066(4) 0.069(4) 0.067(4) 0.002(3) 0.011(3) 0.014(3)
C57 0.072(5) 0.089(5) 0.072(4) -0.001(4) 0.016(4) 0.021(4)
C58 0.090(6) 0.095(5) 0.075(5) -0.009(4) 0.017(4) 0.018(4)
C59 0.089(5) 0.083(5) 0.069(4) -0.011(4) 0.008(4) 0.019(4)
C60 0.082(5) 0.068(4) 0.072(4) -0.006(4) 0.005(4) 0.017(4)
C61 0.069(4) 0.059(4) 0.059(3) 0.001(3) 0.008(3) 0.016(3)

loop_
_atom_type_symbol
_atom_type_description
_atom_type_scat_dispersion_real
_atom_type_scat_dispersion_imag
_atom_type_scat_source
C C 0.0181 0.0091 'International Tables Vol C Tables 4.2.6.8 and 6.1.1.4'
H H 0.0000 0.0000 'International Tables Vol C Tables 4.2.6.8 and 6.1.1.4'
As As -0.9300 1.0051 'International Tables Vol C Tables 4.2.6.8 and 6.1.1.4'
K K 0.3868 1.0657 'International Tables Vol C Tables 4.2.6.8 and 6.1.1.4'
N N 0.0311 0.0180 'International Tables Vol C Tables 4.2.6.8 and 6.1.1.4'
O O 0.0492 0.0322 'International Tables Vol C Tables 4.2.6.8 and 6.1.1.4'
Si Si 0.2541 0.3302 'International Tables Vol C Tables 4.2.6.8 and 6.1.1.4'
U U -4.3638 13.4090 'International Tables Vol C Tables 4.2.6.8 and 6.1.1.4'

loop_
_geom_angle_atom_site_label_1
_geom_angle_atom_site_label_2
_geom_angle_atom_site_label_3
_geom_angle
_geom_angle_site_symmetry_1
_geom_angle_site_symmetry_3
N1 U1 As1 110.60(18) . .
N1 U1 N4 71.5(2) . .
N2 U1 As1 109.67(19) . .
N2 U1 N1 109.8(2) . .
N2 U1 N4 70.1(2) . .
N3 U1 As1 107.93(17) . .
N3 U1 N1 109.4(2) . .
N3 U1 N2 109.4(3) . .
N3 U1 N4 70.2(2) . .
N4 U1 As1 177.70(16) . .
U1 As1 H1 90(6) . .
Si1 N1 U1 134.5(4) . .
C10 N1 U1 109.2(5) . .
C10 N1 Si1 116.2(5) . .
N1 Si1 C1 113.6(4) . .
N1 Si1 C4 111.5(5) . .
N1 Si1 C7 107.6(4) . .
C4 Si1 C1 104.8(6) . .
C4 Si1 C7 112.7(5) . .
C7 Si1 C1 106.7(5) . .
Si1 C1 H1A 107.0 . .
C2 C1 Si1 111.0(8) . .
C2 C1 H1A 107.0 . .
C3 C1 Si1 112.7(8) . .
C3 C1 H1A 107.0 . .
C3 C1 C2 111.8(10) . .
C1 C2 H2A 109.5 . .
C1 C2 H2B 109.5 . .
C1 C2 H2C 109.5 . .
H2A C2 H2B 109.5 . .
H2A C2 H2C 109.5 . .
H2B C2 H2C 109.5 . .
C1 C3 H3A 109.5 . .
C1 C3 H3B 109.5 . .
C1 C3 H3C 109.5 . .
H3A C3 H3B 109.5 . .
H3A C3 H3C 109.5 . .
H3B C3 H3C 109.5 . .
Si1 C4 H4 105.5 . .
C5 C4 Si1 115.6(10) . .
C5 C4 H4 105.5 . .
C6 C4 Si1 114.7(8) . .
C6 C4 H4 105.5 . .
C6 C4 C5 108.9(10) . .
C4 C5 H5A 109.5 . .
C4 C5 H5B 109.5 . .
C4 C5 H5C 109.5 . .
H5A C5 H5B 109.5 . .
H5A C5 H5C 109.5 . .
H5B C5 H5C 109.5 . .
C4 C6 H6A 109.5 . .
C4 C6 H6B 109.5 . .
C4 C6 H6C 109.5 . .
H6A C6 H6B 109.5 . .
H6A C6 H6C 109.5 . .
H6B C6 H6C 109.5 . .
Si1 C7 H7 106.0 . .
C8 C7 Si1 114.4(8) . .
C8 C7 H7 106.0 . .
C9 C7 Si1 115.2(8) . .
C9 C7 H7 106.0 . .
C9 C7 C8 108.4(10) . .
C7 C8 H8A 109.5 . .
C7 C8 H8B 109.5 . .
C7 C8 H8C 109.5 . .
H8A C8 H8B 109.5 . .
H8A C8 H8C 109.5 . .
H8B C8 H8C 109.5 . .
C7 C9 H9A 109.5 . .
C7 C9 H9B 109.5 . .
C7 C9 H9C 109.5 . .
H9A C9 H9B 109.5 . .
H9A C9 H9C 109.5 . .
H9B C9 H9C 109.5 . .
N1 C10 H10A 109.3 . .
N1 C10 H10B 109.3 . .
N1 C10 C11 111.4(7) . .
H10A C10 H10B 108.0 . .
C11 C10 H10A 109.3 . .
C11 C10 H10B 109.3 . .
C10 C11 H11A 109.5 . .
C10 C11 H11B 109.5 . .
H11A C11 H11B 108.1 . .
N4 C11 C10 110.6(7) . .
N4 C11 H11A 109.5 . .
N4 C11 H11B 109.5 . .
Si2 N2 U1 132.4(4) . .
Si2A N2 U1 130.0(7) . .
C21 N2 U1 109.4(5) . .
C21 N2 Si2 117.6(5) . .
C21 N2 Si2A 118.5(8) . .
N2 Si2 C12 114.0(6) . .
N2 Si2 C15 111.1(5) . .
N2 Si2 C18 108.2(5) . .
C12 Si2 C15 102.2(6) . .
C18 Si2 C12 107.3(6) . .
C18 Si2 C15 114.1(8) . .
N2 Si2A C12A 103.4(17) . .
N2 Si2A C15A 111.6(18) . .
N2 Si2A C18A 112(2) . .
C12A Si2A C18A 106(2) . .
C15A Si2A C12A 89(2) . .
C15A Si2A C18A 129(3) . .
Si2 C12 H12 107.9 . .
C13 C12 Si2 110.5(8) . .
C13 C12 H12 107.9 . .
C14 C12 Si2 113.1(10) . .
C14 C12 H12 107.9 . .
C14 C12 C13 109.5(12) . .
Si2A C12A H12A 112.6 . .
C13A C12A Si2A 111(3) . .
C13A C12A H12A 112.6 . .
C14A C12A Si2A 118(3) . .
C14A C12A H12A 112.6 . .
C14A C12A C13A 89(4) . .
C12 C13 H13A 109.5 . .
C12 C13 H13B 109.5 . .
C12 C13 H13C 109.5 . .
H13A C13 H13B 109.5 . .
H13A C13 H13C 109.5 . .
H13B C13 H13C 109.5 . .
C12A C13A H13D 109.5 . .
C12A C13A H13E 109.5 . .
C12A C13A H13F 109.5 . .
H13D C13A H13E 109.5 . .
H13D C13A H13F 109.5 . .
H13E C13A H13F 109.5 . .
C12 C14 H14A 109.5 . .
C12 C14 H14B 109.5 . .
C12 C14 H14C 109.5 . .
H14A C14 H14B 109.5 . .
H14A C14 H14C 109.5 . .
H14B C14 H14C 109.5 . .
C12A C14A H14D 109.5 . .
C12A C14A H14E 109.5 . .
C12A C14A H14F 109.5 . .
H14D C14A H14E 109.5 . .
H14D C14A H14F 109.5 . .
H14E C14A H14F 109.5 . .
Si2 C15 H15 105.5 . .
C16 C15 Si2 111.3(9) . .
C16 C15 H15 105.5 . .
C17 C15 Si2 113.0(11) . .
C17 C15 H15 105.5 . .
C17 C15 C16 115.0(14) . .
Si2A C15A H15A 114.9 . .
C16A C15A Si2A 95(3) . .
C16A C15A H15A 114.9 . .
C17A C15A Si2A 110(3) . .
C17A C15A H15A 114.9 . .
C17A C15A C16A 105(4) . .
C15 C16 H16A 109.5 . .
C15 C16 H16B 109.5 . .
C15 C16 H16C 109.5 . .
H16A C16 H16B 109.5 . .
H16A C16 H16C 109.5 . .
H16B C16 H16C 109.5 . .
C15A C16A H16D 109.5 . .
C15A C16A H16E 109.5 . .
C15A C16A H16F 109.5 . .
H16D C16A H16E 109.5 . .
H16D C16A H16F 109.5 . .
H16E C16A H16F 109.5 . .
C15 C17 H17A 109.5 . .
C15 C17 H17B 109.5 . .
C15 C17 H17C 109.5 . .
H17A C17 H17B 109.5 . .
H17A C17 H17C 109.5 . .
H17B C17 H17C 109.5 . .
C15A C17A H17D 109.5 . .
C15A C17A H17E 109.5 . .
C15A C17A H17F 109.5 . .
H17D C17A H17E 109.5 . .
H17D C17A H17F 109.5 . .
H17E C17A H17F 109.5 . .
Si2 C18 H18 106.4 . .
C19 C18 Si2 115.7(10) . .
C19 C18 H18 106.4 . .
C20 C18 Si2 115.1(11) . .
C20 C18 H18 106.4 . .
C20 C18 C19 106.2(13) . .
Si2A C18A H18A 112.0 . .
C19A C18A Si2A 97(4) . .
C19A C18A H18A 112.0 . .
C19A C18A C20A 117(6) . .
C20A C18A Si2A 105(4) . .
C20A C18A H18A 112.0 . .
C18 C19 H19A 109.5 . .
C18 C19 H19B 109.5 . .
C18 C19 H19C 109.5 . .
H19A C19 H19B 109.5 . .
H19A C19 H19C 109.5 . .
H19B C19 H19C 109.5 . .
C18A C19A H19D 109.5 . .
C18A C19A H19E 109.5 . .
C18A C19A H19F 109.5 . .
H19D C19A H19E 109.5 . .
H19D C19A H19F 109.5 . .
H19E C19A H19F 109.5 . .
C18 C20 H20A 109.5 . .
C18 C20 H20B 109.5 . .
C18 C20 H20C 109.5 . .
H20A C20 H20B 109.5 . .
H20A C20 H20C 109.5 . .
H20B C20 H20C 109.5 . .
C18A C20A H20D 109.5 . .
C18A C20A H20E 109.5 . .
C18A C20A H20F 109.5 . .
H20D C20A H20E 109.5 . .
H20D C20A H20F 109.5 . .
H20E C20A H20F 109.5 . .
N2 C21 H21A 109.7 . .
N2 C21 H21B 109.7 . .
N2 C21 C22 109.8(8) . .
H21A C21 H21B 108.2 . .
C22 C21 H21A 109.7 . .
C22 C21 H21B 109.7 . .
C21 C22 H22A 109.8 . .
C21 C22 H22B 109.8 . .
H22A C22 H22B 108.3 . .
N4 C22 C21 109.2(8) . .
N4 C22 H22A 109.8 . .
N4 C22 H22B 109.8 . .
Si3 N3 U1 132.6(5) . .
Si3A N3 U1 136.9(9) . .
C32 N3 U1 108.9(5) . .
C32 N3 Si3 118.3(7) . .
C32 N3 Si3A 114.1(10) . .
N3 Si3 C23 109.1(8) . .
N3 Si3 C26 109.1(7) . .
N3 Si3 C29 112.7(8) . .
C23 Si3 C29 105.4(9) . .
C26 Si3 C23 115.3(10) . .
C26 Si3 C29 105.3(8) . .
N3 Si3A C23A 107.7(15) . .
N3 Si3A C26A 120.3(12) . .
N3 Si3A C29A 111.8(14) . .
C23A Si3A C26A 101.1(17) . .
C23A Si3A C29A 106.3(17) . .
C26A Si3A C29A 108.4(13) . .
Si3 C23 H23 105.2 . .
C24 C23 Si3 116.0(12) . .
C24 C23 H23 105.2 . .
C24 C23 C25 109.6(16) . .
C25 C23 Si3 114.5(12) . .
C25 C23 H23 105.2 . .
Si3A C23A H23A 106.2 . .
C24A C23A Si3A 113(2) . .
C24A C23A H23A 106.3 . .
C25A C23A Si3A 113(2) . .
C25A C23A H23A 106.3 . .
C25A C23A C24A 111(3) . .
C23 C24 H24A 109.5 . .
C23 C24 H24B 109.5 . .
C23 C24 H24C 109.5 . .
H24A C24 H24B 109.5 . .
H24A C24 H24C 109.5 . .
H24B C24 H24C 109.5 . .
C23A C24A H24D 109.5 . .
C23A C24A H24E 109.5 . .
C23A C24A H24F 109.5 . .
H24D C24A H24E 109.5 . .
H24D C24A H24F 109.5 . .
H24E C24A H24F 109.5 . .
C23 C25 H25A 109.5 . .
C23 C25 H25B 109.5 . .
C23 C25 H25C 109.5 . .
H25A C25 H25B 109.5 . .
H25A C25 H25C 109.5 . .
H25B C25 H25C 109.5 . .
C23A C25A H25D 109.5 . .
C23A C25A H25E 109.5 . .
C23A C25A H25F 109.5 . .
H25D C25A H25E 109.5 . .
H25D C25A H25F 109.5 . .
H25E C25A H25F 109.5 . .
Si3 C26 H26 108.4 . .
C27 C26 Si3 112.7(11) . .
C27 C26 H26 108.4 . .
C27 C26 C28 104.3(14) . .
C28 C26 Si3 114.3(11) . .
C28 C26 H26 108.4 . .
Si3A C26A H26A 90.0 . .
C27A C26A Si3A 117.0(18) . .
C27A C26A H26A 90.0 . .
C28A C26A Si3A 118.4(18) . .
C28A C26A H26A 90.0 . .
C28A C26A C27A 125(2) . .
C26 C27 H27A 109.5 . .
C26 C27 H27B 109.5 . .
C26 C27 H27C 109.5 . .
H27A C27 H27B 109.5 . .
H27A C27 H27C 109.5 . .
H27B C27 H27C 109.5 . .
C26A C27A H27D 109.5 . .
C26A C27A H27E 109.5 . .
C26A C27A H27F 109.4 . .
H27D C27A H27E 109.5 . .
H27D C27A H27F 109.5 . .
H27E C27A H27F 109.5 . .
C26 C28 H28A 109.5 . .
C26 C28 H28B 109.5 . .
C26 C28 H28C 109.5 . .
H28A C28 H28B 109.5 . .
H28A C28 H28C 109.5 . .
H28B C28 H28C 109.5 . .
C26A C28A H28D 109.4 . .
C26A C28A H28E 109.5 . .
C26A C28A H28F 109.5 . .
H28D C28A H28E 109.5 . .
H28D C28A H28F 109.5 . .
H28E C28A H28F 109.5 . .
Si3 C29 H29 108.1 . .
C30 C29 Si3 110.9(13) . .
C30 C29 H29 108.1 . .
C31 C29 Si3 113.3(12) . .
C31 C29 H29 108.1 . .
C31 C29 C30 108.1(15) . .
Si3A C29A H29A 106.5 . .
C30A C29A Si3A 113(2) . .
C30A C29A H29A 106.5 . .
C31A C29A Si3A 112(2) . .
C31A C29A H29A 106.5 . .
C31A C29A C30A 112(3) . .
C29 C30 H30A 109.5 . .
C29 C30 H30B 109.5 . .
C29 C30 H30C 109.5 . .
H30A C30 H30B 109.5 . .
H30A C30 H30C 109.5 . .
H30B C30 H30C 109.5 . .
C29A C30A H30D 109.5 . .
C29A C30A H30E 109.5 . .
C29A C30A H30F 109.5 . .
H30D C30A H30E 109.5 . .
H30D C30A H30F 109.5 . .
H30E C30A H30F 109.5 . .
C29 C31 H31A 109.5 . .
C29 C31 H31B 109.5 . .
C29 C31 H31C 109.5 . .
H31A C31 H31B 109.5 . .
H31A C31 H31C 109.5 . .
H31B C31 H31C 109.5 . .
C29A C31A H31D 109.5 . .
C29A C31A H31E 109.5 . .
C29A C31A H31F 109.5 . .
H31D C31A H31E 109.5 . .
H31D C31A H31F 109.5 . .
H31E C31A H31F 109.5 . .
N3 C32 H32A 109.3 . .
N3 C32 H32B 109.3 . .
N3 C32 C33 111.8(8) . .
H32A C32 H32B 107.9 . .
C33 C32 H32A 109.3 . .
C33 C32 H32B 109.3 . .
C32 C33 H33A 109.9 . .
C32 C33 H33B 109.9 . .
H33A C33 H33B 108.3 . .
N4 C33 C32 109.0(7) . .
N4 C33 H33A 109.9 . .
N4 C33 H33B 109.9 . .
C11 N4 U1 105.4(5) . .
C22 N4 U1 107.1(5) . .
C22 N4 C11 111.6(7) . .
C33 N4 U1 107.3(5) . .
C33 N4 C11 112.2(7) . .
C33 N4 C22 112.7(8) . .
O1A K1 O4A 99.2(7) . .
O2 K1 O1 54.6(4) . .
O2 K1 O5 99.7(5) . .
O2 K1 O6 164.8(4) . .
O2 K1 O10 129.7(4) . .
O2A K1 O1A 56.2(6) . .
O2A K1 O3A 59.6(7) . .
O2A K1 O4A 113.7(8) . .
O2A K1 O5A 101.4(8) . .
O2A K1 O6 165.4(7) . .
O2A K1 O10 123.6(6) . .
O3 K1 O1 88.5(5) . .
O3 K1 O2 60.6(4) . .
O3 K1 O5 91.8(5) . .
O3 K1 O6 120.5(3) . .
O3 K1 O7 74.1(4) . .
O3 K1 O9 135.0(3) . .
O3 K1 O10 168.9(3) . .
O3A K1 O1A 88.7(8) . .
O3A K1 O4A 59.5(5) . .
O3A K1 O10 176.1(5) . .
O4 K1 O1 101.7(4) . .
O4 K1 O2 117.7(5) . .
O4 K1 O3 62.5(4) . .
O4 K1 O5 59.0(3) . .
O4 K1 O6 71.6(3) . .
O4 K1 O7 73.6(3) . .
O4 K1 O8 134.5(3) . .
O4 K1 O9 158.8(3) . .
O4 K1 O10 106.4(4) . .
O5 K1 O1 50.8(4) . .
O5 K1 O6 95.4(3) . .
O5 K1 O10 82.5(3) . .
O5A K1 O1A 51.5(6) . .
O5A K1 O3A 91.8(7) . .
O5A K1 O4A 57.5(5) . .
O5A K1 O6 92.0(5) . .
O5A K1 O10 85.4(5) . .
O6 K1 O1 138.1(3) . .
O6 K1 O1A 132.3(4) . .
O6 K1 O3A 126.4(5) . .
O6 K1 O4A 78.4(4) . .
O6 K1 O10 51.2(2) . .
O7 K1 O1 162.2(4) . .
O7 K1 O1A 165.0(6) . .
O7 K1 O2 111.7(3) . .
O7 K1 O2A 117.3(5) . .
O7 K1 O3A 76.8(6) . .
O7 K1 O4A 70.2(4) . .
O7 K1 O5 131.4(3) . .
O7 K1 O5A 124.1(4) . .
O7 K1 O6 57.6(2) . .
O7 K1 O10 102.6(2) . .
O8 K1 O1 117.5(3) . .
O8 K1 O1A 122.8(5) . .
O8 K1 O2 73.3(4) . .
O8 K1 O2A 74.6(7) . .
O8 K1 O3 94.6(4) . .
O8 K1 O3A 90.1(6) . .
O8 K1 O4A 128.1(4) . .
O8 K1 O5 166.5(3) . .
O8 K1 O5A 173.9(4) . .
O8 K1 O6 91.6(2) . .
O8 K1 O7 62.0(2) . .
O8 K1 O9 63.4(3) . .
O8 K1 O10 93.0(2) . .
O9 K1 O1 71.1(4) . .
O9 K1 O1A 73.0(6) . .
O9 K1 O2 75.2(4) . .
O9 K1 O2A 69.9(6) . .
O9 K1 O3A 127.8(5) . .
O9 K1 O4A 168.1(4) . .
O9 K1 O5 103.9(3) . .
O9 K1 O5A 111.1(4) . .
O9 K1 O6 100.0(2) . .
O9 K1 O7 119.1(2) . .
O9 K1 O10 56.0(2) . .
O10 K1 O1 95.1(3) . .
O10 K1 O1A 91.6(5) . .
O10 K1 O4A 116.6(4) . .
C34 O1 K1 112.0(12) . .
C47 O1 K1 105.5(11) . .
C47 O1 C34 119.0(13) . .
C34A O1A K1 113.3(19) . .
C47A O1A K1 106.5(17) . .
C47A O1A C34A 116(2) . .
O1 C34 H34A 110.4 . .
O1 C34 H34B 110.4 . .
O1 C34 C35 106.6(14) . .
H34A C34 H34B 108.6 . .
C35 C34 H34A 110.4 . .
C35 C34 H34B 110.4 . .
O1A C34A H34C 110.5 . .
O1A C34A H34D 110.5 . .
O1A C34A C35A 106(2) . .
H34C C34A H34D 108.7 . .
C35A C34A H34C 110.5 . .
C35A C34A H34D 110.5 . .
C34 C35 H35A 110.3 . .
C34 C35 H35B 110.3 . .
H35A C35 H35B 108.6 . .
O2 C35 C34 106.9(13) . .
O2 C35 H35A 110.3 . .
O2 C35 H35B 110.3 . .
C34A C35A H35C 109.4 . .
C34A C35A H35D 109.4 . .
H35C C35A H35D 108.0 . .
O2A C35A C34A 111(2) . .
O2A C35A H35C 109.4 . .
O2A C35A H35D 109.4 . .
C35 O2 K1 124.6(12) . .
C36 O2 K1 108.3(12) . .
C36 O2 C35 110.9(15) . .
C35A O2A K1 122.1(19) . .
C36A O2A K1 110.3(19) . .
C36A O2A C35A 117(2) . .
O2 C36 H36A 109.2 . .
O2 C36 H36B 109.2 . .
O2 C36 C37 112.1(16) . .
H36A C36 H36B 107.9 . .
C37 C36 H36A 109.2 . .
C37 C36 H36B 109.2 . .
O2A C36A H36C 109.9 . .
O2A C36A H36D 109.9 . .
O2A C36A C37A 109(2) . .
H36C C36A H36D 108.3 . .
C37A C36A H36C 109.9 . .
C37A C36A H36D 109.9 . .
C36 C37 H37A 110.4 . .
C36 C37 H37B 110.4 . .
H37A C37 H37B 108.6 . .
O3 C37 C36 106.8(14) . .
O3 C37 H37A 110.4 . .
O3 C37 H37B 110.4 . .
C36A C37A H37C 109.2 . .
C36A C37A H37D 109.2 . .
H37C C37A H37D 107.9 . .
O3A C37A C36A 112(2) . .
O3A C37A H37C 109.2 . .
O3A C37A H37D 109.2 . .
C37 O3 K1 118.8(11) . .
C38 O3 K1 117.6(10) . .
C38 O3 C37 110.6(13) . .
C37A O3A K1 114.1(17) . .
C38A O3A K1 116.3(17) . .
C38A O3A C37A 114(2) . .
O3 C38 H38A 110.3 . .
O3 C38 H38B 110.3 . .
O3 C38 C39 107.1(13) . .
H38A C38 H38B 108.6 . .
C39 C38 H38A 110.3 . .
C39 C38 H38B 110.3 . .
O3A C38A H38C 110.2 . .
O3A C38A H38D 110.2 . .
O3A C38A C39A 108(2) . .
H38C C38A H38D 108.5 . .
C39A C38A H38C 110.2 . .
C39A C38A H38D 110.2 . .
K1 C39 H39A 155.9 . .
K1 C39 H39B 86.7 . .
C38 C39 K1 83.7(9) . .
C38 C39 H39A 108.7 . .
C38 C39 H39B 108.7 . .
H39A C39 H39B 107.6 . .
O4 C39 K1 47.4(7) . .
O4 C39 C38 114.3(13) . .
O4 C39 H39A 108.7 . .
O4 C39 H39B 108.7 . .
C38A C39A H39C 108.4 . .
C38A C39A H39D 108.4 . .
H39C C39A H39D 107.4 . .
O4A C39A C38A 116(2) . .
O4A C39A H39C 108.4 . .
O4A C39A H39D 108.4 . .
C39 O4 K1 109.8(9) . .
C39 O4 C40 113.0(12) . .
C40 O4 K1 121.2(9) . .
C39A O4A K1 109.3(15) . .
C39A O4A C40A 115.1(19) . .
C40A O4A K1 113.9(16) . .
O4 C40 H40A 109.4 . .
O4 C40 H40B 109.4 . .
O4 C40 C41 111.3(12) . .
H40A C40 H40B 108.0 . .
C41 C40 H40A 109.4 . .
C41 C40 H40B 109.4 . .
O4A C40A H40C 110.0 . .
O4A C40A H40D 110.0 . .
O4A C40A C41A 108.6(19) . .
H40C C40A H40D 108.3 . .
C41A C40A H40C 110.0 . .
C41A C40A H40D 110.0 . .
C40 C41 H41A 109.9 . .
C40 C41 H41B 109.9 . .
H41A C41 H41B 108.3 . .
O5 C41 C40 108.9(13) . .
O5 C41 H41A 109.9 . .
O5 C41 H41B 109.9 . .
C40A C41A H41C 110.6 . .
C40A C41A H41D 110.6 . .
H41C C41A H41D 108.8 . .
O5A C41A C40A 105(2) . .
O5A C41A H41C 110.6 . .
O5A C41A H41D 110.6 . .
C41 O5 K1 109.5(9) . .
C42 O5 K1 109.4(10) . .
C42 O5 C41 122.0(12) . .
C41A O5A K1 109.8(16) . .
C42A O5A K1 106.7(16) . .
C42A O5A C41A 123(2) . .
O5 C42 C43 124.4(14) . .
O5 C42 C47 115.5(12) . .
C47 C42 C43 120.2(13) . .
O5A C42A K1 51.1(13) . .
O5A C42A C43A 126(2) . .
O5A C42A C47A 117.2(18) . .
C43A C42A K1 139(2) . .
C47A C42A K1 82.4(15) . .
C47A C42A C43A 116(2) . .
C42 C43 H43 119.9 . .
C44 C43 C42 120.3(16) . .
C44 C43 H43 119.9 . .
C42A C43A H43A 120.6 . .
C44A C43A C42A 119(2) . .
C44A C43A H43A 120.6 . .
C43 C44 H44 120.3 . .
C43 C44 C45 119.3(15) . .
C45 C44 H44 120.3 . .
C43A C44A H44A 117.0 . .
C45A C44A C43A 126(3) . .
C45A C44A H44A 117.0 . .
C44 C45 H45 119.0 . .
C44 C45 C46 122.0(15) . .
C46 C45 H45 119.0 . .
C44A C45A H45A 122.9 . .
C44A C45A C46A 114(2) . .
C46A C45A H45A 122.9 . .
C45 C46 H46 121.2 . .
C45 C46 C47 117.6(15) . .
C47 C46 H46 121.2 . .
C45A C46A H46A 119.3 . .
C45A C46A C47A 121(2) . .
C47A C46A H46A 119.3 . .
O1 C47 C42 114.4(12) . .
O1 C47 C46 125.1(14) . .
C42 C47 C46 120.5(13) . .
O1A C47A C42A 111.3(18) . .
O1A C47A C46A 126(2) . .
C42A C47A C46A 123(2) . .
C48 O6 K1 111.5(6) . .
C61 O6 K1 109.3(5) . .
C61 O6 C48 119.8(8) . .
O6 C48 H48A 109.9 . .
O6 C48 H48B 109.9 . .
O6 C48 C49 109.0(9) . .
H48A C48 H48B 108.3 . .
C49 C48 H48A 109.9 . .
C49 C48 H48B 109.9 . .
C48 C49 H49A 110.1 . .
C48 C49 H49B 110.1 . .
H49A C49 H49B 108.4 . .
O7 C49 C48 108.1(8) . .
O7 C49 H49A 110.1 . .
O7 C49 H49B 110.1 . .
C49 O7 K1 120.8(6) . .
C49 O7 C50 113.8(8) . .
C50 O7 K1 106.8(6) . .
O7 C50 H50A 109.1 . .
O7 C50 H50B 109.1 . .
O7 C50 C51 112.4(10) . .
H50A C50 H50B 107.8 . .
C51 C50 H50A 109.1 . .
C51 C50 H50B 109.1 . .
C50 C51 H51A 109.6 . .
C50 C51 H51B 109.6 . .
H51A C51 H51B 108.1 . .
O8 C51 C50 110.4(10) . .
O8 C51 H51A 109.6 . .
O8 C51 H51B 109.6 . .
C51 O8 K1 118.5(7) . .
C51 O8 C52 112.6(9) . .
C52 O8 K1 114.6(7) . .
O8 C52 H52A 109.8 . .
O8 C52 H52B 109.8 . .
O8 C52 C53 109.6(10) . .
H52A C52 H52B 108.2 . .
C53 C52 H52A 109.8 . .
C53 C52 H52B 109.8 . .
K1 C53 H53A 158.7 . .
K1 C53 H53B 85.7 . .
C52 C53 K1 80.6(7) . .
C52 C53 H53A 109.0 . .
C52 C53 H53B 109.0 . .
H53A C53 H53B 107.8 . .
O9 C53 K1 50.0(5) . .
O9 C53 C52 112.7(10) . .
O9 C53 H53A 109.1 . .
O9 C53 H53B 109.0 . .
C53 O9 K1 107.1(7) . .
C54 O9 K1 122.1(7) . .
C54 O9 C53 113.5(9) . .
O9 C54 H54A 109.6 . .
O9 C54 H54B 109.6 . .
O9 C54 C55 110.1(9) . .
H54A C54 H54B 108.1 . .
C55 C54 H54A 109.6 . .
C55 C54 H54B 109.6 . .
C54 C55 H55A 110.7 . .
C54 C55 H55B 110.7 . .
H55A C55 H55B 108.8 . .
O10 C55 C54 105.2(10) . .
O10 C55 H55A 110.7 . .
O10 C55 H55B 110.7 . .
C55 O10 K1 113.3(6) . .
C56 O10 K1 108.6(6) . .
C56 O10 C55 119.6(9) . .
C57 C56 O10 125.8(11) . .
C61 C56 O10 113.9(9) . .
C61 C56 C57 120.3(11) . .
C56 C57 H57 120.4 . .
C56 C57 C58 119.3(12) . .
C58 C57 H57 120.4 . .
C57 C58 H58 120.1 . .
C59 C58 C57 119.7(12) . .
C59 C58 H58 120.1 . .
C58 C59 H59 117.9 . .
C58 C59 C60 124.2(12) . .
C60 C59 H59 117.9 . .
C59 C60 H60 122.5 . .
C59 C60 C61 115.1(12) . .
C61 C60 H60 122.5 . .
O6 C61 C56 115.5(9) . .
O6 C61 C60 123.0(10) . .
C56 C61 C60 121.4(10) . .

loop_
_geom_bond_atom_site_label_1
_geom_bond_atom_site_label_2
_geom_bond_distance
_geom_bond_site_symmetry_2
U1 As1 2.7159(13) .
U1 N1 2.315(7) .
U1 N2 2.310(7) .
U1 N3 2.305(7) .
U1 N4 2.690(7) .
As1 H1 1.59(2) .
N1 Si1 1.724(7) .
N1 C10 1.487(10) .
Si1 C1 1.918(11) .
Si1 C4 1.882(12) .
Si1 C7 1.896(10) .
C1 H1A 1.0000 .
C1 C2 1.543(16) .
C1 C3 1.485(18) .
C2 H2A 0.9800 .
C2 H2B 0.9800 .
C2 H2C 0.9800 .
C3 H3A 0.9800 .
C3 H3B 0.9800 .
C3 H3C 0.9800 .
C4 H4 1.0000 .
C4 C5 1.578(17) .
C4 C6 1.537(18) .
C5 H5A 0.9800 .
C5 H5B 0.9800 .
C5 H5C 0.9800 .
C6 H6A 0.9800 .
C6 H6B 0.9800 .
C6 H6C 0.9800 .
C7 H7 1.0000 .
C7 C8 1.552(17) .
C7 C9 1.504(16) .
C8 H8A 0.9800 .
C8 H8B 0.9800 .
C8 H8C 0.9800 .
C9 H9A 0.9800 .
C9 H9B 0.9800 .
C9 H9C 0.9800 .
C10 H10A 0.9900 .
C10 H10B 0.9900 .
C10 C11 1.503(13) .
C11 H11A 0.9900 .
C11 H11B 0.9900 .
C11 N4 1.495(11) .
N2 Si2 1.727(7) .
N2 Si2A 1.824(15) .
N2 C21 1.477(11) .
Si2 C12 1.872(13) .
Si2 C15 1.879(12) .
Si2 C18 1.869(14) .
Si2A C12A 1.875(18) .
Si2A C15A 1.872(18) .
Si2A C18A 1.85(8) .
C12 H12 1.0000 .
C12 C13 1.594(14) .
C12 C14 1.558(13) .
C12A H12A 1.0000 .
C12A C13A 1.587(17) .
C12A C14A 1.581(17) .
C13 H13A 0.9800 .
C13 H13B 0.9800 .
C13 H13C 0.9800 .
C13A H13D 0.9800 .
C13A H13E 0.9800 .
C13A H13F 0.9800 .
C14 H14A 0.9800 .
C14 H14B 0.9800 .
C14 H14C 0.9800 .
C14A H14D 0.9800 .
C14A H14E 0.9800 .
C14A H14F 0.9800 .
C15 H15 1.0000 .
C15 C16 1.598(14) .
C15 C17 1.586(13) .
C15A H15A 1.0000 .
C15A C16A 1.581(17) .
C15A C17A 1.581(17) .
C16 H16A 0.9800 .
C16 H16B 0.9800 .
C16 H16C 0.9800 .
C16A H16D 0.9800 .
C16A H16E 0.9800 .
C16A H16F 0.9800 .
C17 H17A 0.9800 .
C17 H17B 0.9800 .
C17 H17C 0.9800 .
C17A H17D 0.9800 .
C17A H17E 0.9800 .
C17A H17F 0.9800 .
C18 H18 1.0000 .
C18 C19 1.580(13) .
C18 C20 1.564(12) .
C18A H18A 1.0000 .
C18A C19A 1.581(17) .
C18A C20A 1.581(17) .
C19 H19A 0.9800 .
C19 H19B 0.9800 .
C19 H19C 0.9800 .
C19A H19D 0.9800 .
C19A H19E 0.9800 .
C19A H19F 0.9800 .
C20 H20A 0.9800 .
C20 H20B 0.9800 .
C20 H20C 0.9800 .
C20A H20D 0.9800 .
C20A H20E 0.9800 .
C20A H20F 0.9800 .
C21 H21A 0.9900 .
C21 H21B 0.9900 .
C21 C22 1.530(15) .
C22 H22A 0.9900 .
C22 H22B 0.9900 .
C22 N4 1.464(11) .
N3 Si3 1.727(9) .
N3 Si3A 1.724(14) .
N3 C32 1.487(11) .
Si3 C23 1.904(12) .
Si3 C26 1.901(12) .
Si3 C29 1.912(12) .
Si3A C23A 1.892(15) .
Si3A C26A 1.905(14) .
Si3A C29A 1.921(15) .
C23 H23 1.0000 .
C23 C24 1.515(13) .
C23 C25 1.521(12) .
C23A H23A 1.0000 .
C23A C24A 1.525(15) .
C23A C25A 1.525(15) .
C24 H24A 0.9800 .
C24 H24B 0.9800 .
C24 H24C 0.9800 .
C24A H24D 0.9800 .
C24A H24E 0.9800 .
C24A H24F 0.9800 .
C25 H25A 0.9800 .
C25 H25B 0.9800 .
C25 H25C 0.9800 .
C25A H25D 0.9800 .
C25A H25E 0.9800 .
C25A H25F 0.9800 .
C26 H26 1.0000 .
C26 C27 1.533(14) .
C26 C28 1.555(13) .
C26A H26A 1.0000 .
C26A C27A 1.517(15) .
C26A C28A 1.505(15) .
C27 H27A 0.9800 .
C27 H27B 0.9800 .
C27 H27C 0.9800 .
C27A H27D 0.9800 .
C27A H27E 0.9800 .
C27A H27F 0.9800 .
C28 H28A 0.9800 .
C28 H28B 0.9800 .
C28 H28C 0.9800 .
C28A H28D 0.9800 .
C28A H28E 0.9800 .
C28A H28F 0.9800 .
C29 H29 1.0000 .
C29 C30 1.539(14) .
C29 C31 1.530(14) .
C29A H29A 1.0000 .
C29A C30A 1.534(15) .
C29A C31A 1.533(15) .
C30 H30A 0.9800 .
C30 H30B 0.9800 .
C30 H30C 0.9800 .
C30A H30D 0.9800 .
C30A H30E 0.9800 .
C30A H30F 0.9800 .
C31 H31A 0.9800 .
C31 H31B 0.9800 .
C31 H31C 0.9800 .
C31A H31D 0.9800 .
C31A H31E 0.9800 .
C31A H31F 0.9800 .
C32 H32A 0.9900 .
C32 H32B 0.9900 .
C32 C33 1.493(12) .
C33 H33A 0.9900 .
C33 H33B 0.9900 .
C33 N4 1.454(12) .
K1 O1 3.017(18) .
K1 O1A 2.95(3) .
K1 O2 2.87(2) .
K1 O2A 2.84(3) .
K1 O3 2.769(17) .
K1 O3A 2.92(3) .
K1 O4 2.736(12) .
K1 O4A 2.99(2) .
K1 O5 2.903(15) .
K1 O5A 2.85(3) .
K1 O6 2.921(7) .
K1 O7 2.834(7) .
K1 O8 2.750(8) .
K1 O9 2.813(8) .
K1 O10 2.932(8) .
O1 C34 1.424(14) .
O1 C47 1.380(14) .
O1A C34A 1.433(17) .
O1A C47A 1.379(16) .
C34 H34A 0.9900 .
C34 H34B 0.9900 .
C34 C35 1.471(17) .
C34A H34C 0.9900 .
C34A H34D 0.9900 .
C34A C35A 1.47(2) .
C35 H35A 0.9900 .
C35 H35B 0.9900 .
C35 O2 1.445(14) .
C35A H35C 0.9900 .
C35A H35D 0.9900 .
C35A O2A 1.449(16) .
O2 C36 1.403(15) .
O2A C36A 1.410(18) .
C36 H36A 0.9900 .
C36 H36B 0.9900 .
C36 C37 1.501(18) .
C36A H36C 0.9900 .
C36A H36D 0.9900 .
C36A C37A 1.49(2) .
C37 H37A 0.9900 .
C37 H37B 0.9900 .
C37 O3 1.435(15) .
C37A H37C 0.9900 .
C37A H37D 0.9900 .
C37A O3A 1.430(17) .
O3 C38 1.422(15) .
O3A C38A 1.420(17) .
C38 H38A 0.9900 .
C38 H38B 0.9900 .
C38 C39 1.502(18) .
C38A H38C 0.9900 .
C38A H38D 0.9900 .
C38A C39A 1.50(2) .
C39 H39A 0.9900 .
C39 H39B 0.9900 .
C39 O4 1.440(16) .
C39A H39C 0.9900 .
C39A H39D 0.9900 .
C39A O4A 1.413(18) .
O4 C40 1.443(13) .
O4A C40A 1.439(16) .
C40 H40A 0.9900 .
C40 H40B 0.9900 .
C40 C41 1.466(17) .
C40A H40C 0.9900 .
C40A H40D 0.9900 .
C40A C41A 1.473(19) .
C41 H41A 0.9900 .
C41 H41B 0.9900 .
C41 O5 1.422(14) .
C41A H41C 0.9900 .
C41A H41D 0.9900 .
C41A O5A 1.431(17) .
O5 C42 1.369(14) .
O5A C42A 1.384(17) .
C42 C43 1.384(15) .
C42 C47 1.382(19) .
C42A C43A 1.392(17) .
C42A C47A 1.39(2) .
C43 H43 0.9500 .
C43 C44 1.369(17) .
C43A H43A 0.9500 .
C43A C44A 1.39(2) .
C44 H44 0.9500 .
C44 C45 1.38(2) .
C44A H44A 0.9500 .
C44A C45A 1.38(3) .
C45 H45 0.9500 .
C45 C46 1.387(17) .
C45A H45A 0.9500 .
C45A C46A 1.38(2) .
C46 H46 0.9500 .
C46 C47 1.400(15) .
C46A H46A 0.9500 .
C46A C47A 1.397(17) .
O6 C48 1.381(13) .
O6 C61 1.365(12) .
C48 H48A 0.9900 .
C48 H48B 0.9900 .
C48 C49 1.511(15) .
C49 H49A 0.9900 .
C49 H49B 0.9900 .
C49 O7 1.416(13) .
O7 C50 1.462(13) .
C50 H50A 0.9900 .
C50 H50B 0.9900 .
C50 C51 1.482(18) .
C51 H51A 0.9900 .
C51 H51B 0.9900 .
C51 O8 1.388(14) .
O8 C52 1.423(15) .
C52 H52A 0.9900 .
C52 H52B 0.9900 .
C52 C53 1.496(18) .
C53 H53A 0.9900 .
C53 H53B 0.9900 .
C53 O9 1.430(14) .
O9 C54 1.417(14) .
C54 H54A 0.9900 .
C54 H54B 0.9900 .
C54 C55 1.470(17) .
C55 H55A 0.9900 .
C55 H55B 0.9900 .
C55 O10 1.407(13) .
O10 C56 1.390(13) .
C56 C57 1.376(15) .
C56 C61 1.376(15) .
C57 H57 0.9500 .
C57 C58 1.408(18) .
C58 H58 0.9500 .
C58 C59 1.322(18) .
C59 H59 0.9500 .
C59 C60 1.406(16) .
C60 H60 0.9500 .
C60 C61 1.422(15) .

loop_
_geom_torsion_atom_site_label_1
_geom_torsion_atom_site_label_2
_geom_torsion_atom_site_label_3
_geom_torsion_atom_site_label_4
_geom_torsion
_geom_torsion_site_symmetry_1
_geom_torsion_site_symmetry_2
_geom_torsion_site_symmetry_3
_geom_torsion_site_symmetry_4
U1 N1 Si1 C1 -97.1(6) . . . .
U1 N1 Si1 C4 144.9(5) . . . .
U1 N1 Si1 C7 20.8(7) . . . .
U1 N1 C10 C11 -61.2(8) . . . .
U1 N2 Si2 C12 -92.0(7) . . . .
U1 N2 Si2 C15 153.2(7) . . . .
U1 N2 Si2 C18 27.2(9) . . . .
U1 N2 Si2A C12A -122.8(17) . . . .
U1 N2 Si2A C15A 142.9(18) . . . .
U1 N2 Si2A C18A -9(2) . . . .
U1 N2 C21 C22 -64.0(9) . . . .
U1 N3 Si3 C23 7.9(12) . . . .
U1 N3 Si3 C26 134.6(8) . . . .
U1 N3 Si3 C29 -108.8(9) . . . .
U1 N3 Si3A C23A 24(2) . . . .
U1 N3 Si3A C26A 138.9(12) . . . .
U1 N3 Si3A C29A -92.4(17) . . . .
U1 N3 C32 C33 -62.7(8) . . . .
N1 Si1 C4 C5 166.4(8) . . . .
N1 Si1 C4 C6 -65.6(10) . . . .
N1 Si1 C7 C8 -175.5(9) . . . .
N1 Si1 C7 C9 57.9(10) . . . .
N1 C10 C11 N4 61.5(9) . . . .
Si1 N1 C10 C11 121.5(7) . . . .
C1 Si1 C4 C5 43.1(10) . . . .
C1 Si1 C4 C6 171.1(9) . . . .
C1 Si1 C7 C8 -53.2(11) . . . .
C1 Si1 C7 C9 -179.8(9) . . . .
C4 Si1 C7 C8 61.2(11) . . . .
C4 Si1 C7 C9 -65.4(11) . . . .
C7 Si1 C4 C5 -72.5(10) . . . .
C7 Si1 C4 C6 55.6(11) . . . .
C10 N1 Si1 C1 79.4(7) . . . .
C10 N1 Si1 C4 -38.7(7) . . . .
C10 N1 Si1 C7 -162.8(6) . . . .
C10 C11 N4 U1 -29.1(8) . . . .
C10 C11 N4 C22 -145.1(8) . . . .
C10 C11 N4 C33 87.3(9) . . . .
N2 Si2 C12 C13 71.1(9) . . . .
N2 Si2 C12 C14 -52.1(12) . . . .
N2 Si2 C15 C16 -65.7(12) . . . .
N2 Si2 C15 C17 163.1(12) . . . .
N2 Si2 C18 C19 53.2(14) . . . .
N2 Si2 C18 C20 177.8(13) . . . .
N2 Si2A C12A C13A 61(3) . . . .
N2 Si2A C12A C14A -39(4) . . . .
N2 Si2A C15A C16A -111(3) . . . .
N2 Si2A C15A C17A 141(4) . . . .
N2 Si2A C18A C19A 101(4) . . . .
N2 Si2A C18A C20A -139(4) . . . .
N2 C21 C22 N4 62.0(10) . . . .
Si2 N2 C21 C22 123.7(8) . . . .
Si2A N2 C21 C22 101.2(12) . . . .
C12 Si2 C15 C16 172.4(11) . . . .
C12 Si2 C15 C17 41.2(14) . . . .
C12 Si2 C18 C19 176.6(12) . . . .
C12 Si2 C18 C20 -58.8(15) . . . .
C12A Si2A C15A C16A 144(4) . . . .
C12A Si2A C15A C17A 37(4) . . . .
C12A Si2A C18A C19A -147(4) . . . .
C12A Si2A C18A C20A -26(5) . . . .
C15 Si2 C12 C13 -169.0(9) . . . .
C15 Si2 C12 C14 67.8(11) . . . .
C15 Si2 C18 C19 -71.1(13) . . . .
C15 Si2 C18 C20 53.5(15) . . . .
C15A Si2A C12A C13A 173(4) . . . .
C15A Si2A C12A C14A 73(4) . . . .
C15A Si2A C18A C19A -45(5) . . . .
C15A Si2A C18A C20A 76(5) . . . .
C18 Si2 C12 C13 -48.7(11) . . . .
C18 Si2 C12 C14 -171.9(11) . . . .
C18 Si2 C15 C16 56.9(13) . . . .
C18 Si2 C15 C17 -74.2(14) . . . .
C18A Si2A C12A C13A -57(4) . . . .
C18A Si2A C12A C14A -156(4) . . . .
C18A Si2A C15A C16A 34(5) . . . .
C18A Si2A C15A C17A -74(5) . . . .
C21 N2 Si2 C12 78.1(9) . . . .
C21 N2 Si2 C15 -36.6(10) . . . .
C21 N2 Si2 C18 -162.6(9) . . . .
C21 N2 Si2A C12A 75.6(19) . . . .
C21 N2 Si2A C15A -19(2) . . . .
C21 N2 Si2A C18A -170(2) . . . .
C21 C22 N4 U1 -28.7(8) . . . .
C21 C22 N4 C11 86.3(9) . . . .
C21 C22 N4 C33 -146.4(8) . . . .
N3 Si3A C23A C24A 55(3) . . . .
N3 Si3A C23A C25A -177(2) . . . .
N3 C32 C33 N4 62.0(9) . . . .
Si3 N3 C32 C33 113.3(9) . . . .
Si3A N3 C32 C33 120.3(10) . . . .
C26A Si3A C23A C24A -72(2) . . . .
C26A Si3A C23A C25A 56(3) . . . .
C29A Si3A C23A C24A 175(2) . . . .
C29A Si3A C23A C25A -57(3) . . . .
C32 N3 Si3 C23 -167.0(9) . . . .
C32 N3 Si3 C26 -40.3(11) . . . .
C32 N3 Si3 C29 76.3(11) . . . .
C32 N3 Si3A C23A -160.1(15) . . . .
C32 N3 Si3A C26A -45.2(18) . . . .
C32 N3 Si3A C29A 83.5(16) . . . .
C32 C33 N4 U1 -29.1(8) . . . .
C32 C33 N4 C11 -144.4(7) . . . .
C32 C33 N4 C22 88.6(9) . . . .
K1 O1 C34 C35 62.3(17) . . . .
K1 O1 C47 C42 -50.2(18) . . . .
K1 O1 C47 C46 129.7(17) . . . .
K1 O1A C34A C35A 60(3) . . . .
K1 O1A C47A C42A -49(3) . . . .
K1 O1A C47A C46A 130(3) . . . .
K1 O2 C36 C37 58.1(18) . . . .
K1 O2A C36A C37A 63(3) . . . .
K1 O3 C38 C39 -35.4(18) . . . .
K1 O3A C38A C39A -46(3) . . . .
K1 C39 O4 C40 138.7(15) . . . .
K1 O4 C40 C41 -28.0(19) . . . .
K1 O4A C40A C41A -35(3) . . . .
K1 O5 C42 C43 -129.1(16) . . . .
K1 O5 C42 C47 50.0(18) . . . .
K1 O5A C42A C43A -127(3) . . . .
K1 O5A C42A C47A 53(3) . . . .
K1 C42A C43A C44A 111(3) . . . .
K1 C42A C47A O1A 38(2) . . . .
K1 C42A C47A C46A -141(3) . . . .
K1 O6 C48 C49 59.5(10) . . . .
K1 O6 C61 C56 -48.2(10) . . . .
K1 O6 C61 C60 130.1(8) . . . .
K1 O7 C50 C51 55.6(10) . . . .
K1 O8 C52 C53 -41.0(12) . . . .
K1 C53 O9 C54 137.8(10) . . . .
K1 O9 C54 C55 -34.2(13) . . . .
K1 O10 C56 C57 -130.8(9) . . . .
K1 O10 C56 C61 49.0(9) . . . .
O1 C34 C35 O2 -62(2) . . . .
O1A C34A C35A O2A -58(4) . . . .
C34 O1 C47 C42 -176.9(18) . . . .
C34 O1 C47 C46 3(3) . . . .
C34 C35 O2 K1 35(2) . . . .
C34 C35 O2 C36 167.0(17) . . . .
C34A O1A C47A C42A -176(3) . . . .
C34A O1A C47A C46A 3(5) . . . .
C34A C35A O2A K1 30(3) . . . .
C34A C35A O2A C36A 171(3) . . . .
C35 O2 C36 C37 -82(2) . . . .
C35A O2A C36A C37A -83(4) . . . .
O2 C36 C37 O3 -66(2) . . . .
O2A C36A C37A O3A -65(3) . . . .
C36 C37 O3 K1 37.8(18) . . . .
C36 C37 O3 C38 178.2(16) . . . .
C36A C37A O3A K1 31(3) . . . .
C36A C37A O3A C38A 168(3) . . . .
C37 O3 C38 C39 -176.3(15) . . . .
C37A O3A C38A C39A 179(2) . . . .
O3 C38 C39 K1 24.1(13) . . . .
O3 C38 C39 O4 61.3(19) . . . .
O3A C38A C39A O4A 67(3) . . . .
C38 C39 O4 K1 -54.7(15) . . . .
C38 C39 O4 C40 84.0(18) . . . .
C38A C39A O4A K1 -50(3) . . . .
C38A C39A O4A C40A 79(3) . . . .
C39 O4 C40 C41 -161.5(14) . . . .
C39A O4A C40A C41A -163(2) . . . .
O4 C40 C41 O5 58.3(19) . . . .
O4A C40A C41A O5A 71(3) . . . .
C40 C41 O5 K1 -58.4(14) . . . .
C40 C41 O5 C42 172.1(16) . . . .
C40A C41A O5A K1 -71(2) . . . .
C40A C41A O5A C42A 163(3) . . . .
C41 O5 C42 C43 0(3) . . . .
C41 O5 C42 C47 179.6(16) . . . .
C41A O5A C42A K1 128(3) . . . .
C41A O5A C42A C43A 1(5) . . . .
C41A O5A C42A C47A -179(3) . . . .
O5 C42 C43 C44 177.6(17) . . . .
O5 C42 C47 O1 3(2) . . . .
O5 C42 C47 C46 -177.2(17) . . . .
O5A C42A C43A C44A -179(3) . . . .
O5A C42A C47A O1A -1(4) . . . .
O5A C42A C47A C46A -179(3) . . . .
C42 C43 C44 C45 1(3) . . . .
C42A C43A C44A C45A 1(4) . . . .
C43 C42 C47 O1 -178.1(18) . . . .
C43 C42 C47 C46 2(3) . . . .
C43 C44 C45 C46 -1(3) . . . .
C43A C42A C47A O1A 179(3) . . . .
C43A C42A C47A C46A 1(5) . . . .
C43A C44A C45A C46A -4(4) . . . .
C44 C45 C46 C47 2(3) . . . .
C44A C45A C46A C47A 5(4) . . . .
C45 C46 C47 O1 178.0(18) . . . .
C45 C46 C47 C42 -2(3) . . . .
C45A C46A C47A O1A 178(3) . . . .
C45A C46A C47A C42A -4(5) . . . .
C47 O1 C34 C35 -174.1(18) . . . .
C47 C42 C43 C44 -1(3) . . . .
C47A O1A C34A C35A -177(3) . . . .
C47A C42A C43A C44A 1(4) . . . .
O6 C48 C49 O7 -63.0(13) . . . .
C48 O6 C61 C56 -178.5(9) . . . .
C48 O6 C61 C60 -0.2(14) . . . .
C48 C49 O7 K1 35.1(13) . . . .
C48 C49 O7 C50 164.1(10) . . . .
C49 O7 C50 C51 -80.2(12) . . . .
O7 C50 C51 O8 -62.6(13) . . . .
C50 C51 O8 K1 34.2(12) . . . .
C50 C51 O8 C52 171.8(10) . . . .
C51 O8 C52 C53 179.8(10) . . . .
O8 C52 C53 K1 28.3(8) . . . .
O8 C52 C53 O9 67.4(14) . . . .
C52 C53 O9 K1 -54.3(11) . . . .
C52 C53 O9 C54 83.4(13) . . . .
C53 O9 C54 C55 -164.8(10) . . . .
O9 C54 C55 O10 60.9(13) . . . .
C54 C55 O10 K1 -60.0(9) . . . .
C54 C55 O10 C56 169.9(9) . . . .
C55 O10 C56 C57 1.3(15) . . . .
C55 O10 C56 C61 -178.9(9) . . . .
O10 C56 C57 C58 -179.8(10) . . . .
O10 C56 C61 O6 -0.8(13) . . . .
O10 C56 C61 C60 -179.2(9) . . . .
C56 C57 C58 C59 -0.4(18) . . . .
C57 C56 C61 O6 179.0(9) . . . .
C57 C56 C61 C60 0.7(15) . . . .
C57 C58 C59 C60 -0.6(19) . . . .
C58 C59 C60 C61 1.6(17) . . . .
C59 C60 C61 O6 -179.8(9) . . . .
C59 C60 C61 C56 -1.6(15) . . . .
C61 O6 C48 C49 -171.2(9) . . . .
C61 C56 C57 C58 0.4(16) . . . .
